data_7241690
loop_
_publ_author_name
'Arumugam, Selvakumar'
'Reddy, Pulikanti Guruprasad'
'Francis, Maria'
'Kulkarni, Aditya'
'Roy, Sudipta'
'Mondal, Kartik Chandra'

_publ_section_title
;
 Highly fluorescent aryl-cyclopentadienyl ligands and their tetra-nuclear
 mixed metallic potassium--dysprosium clusters
;
_journal_issue 65
_journal_name_full 'RSC Advances'
_journal_page_first 39366
_journal_page_last 39372
_journal_paper_doi 10.1039/D0RA05316C
_journal_volume 10
_journal_year 2020
_chemical_formula_moiety '2(C100 H84 Cl4 Dy2 K2), 7(C7 H8)'
_chemical_formula_sum 'C249 H224 Cl8 Dy4 K4'
_chemical_formula_weight 4306.27
_space_group_crystal_system triclinic
_space_group_IT_number 2
_space_group_name_Hall '-P 1'
_space_group_name_H-M_alt 'P -1'
_atom_sites_solution_hydrogens geom
_audit_creation_method SHELXL-2018/3
_audit_update_record
;
2020-06-04 deposited with the CCDC.	2020-10-08 downloaded from the CCDC.
;
_cell_angle_alpha 65.2020(10)
_cell_angle_beta 78.557(2)
_cell_angle_gamma 67.6990(10)
_cell_formula_units_Z 1
_cell_length_a 15.0406(5)
_cell_length_b 18.9527(6)
_cell_length_c 21.4668(8)
_cell_measurement_reflns_used 9255
_cell_measurement_temperature 200(2)
_cell_measurement_theta_max 27.08
_cell_measurement_theta_min 2.47
_cell_volume 5134.0(3)
_computing_cell_refinement 'Bruker SAINT'
_computing_data_collection 'Bruker APEX2'
_computing_data_reduction 'Bruker SAINT'
_computing_molecular_graphics 'Bruker SHELXTL'
_computing_publication_material 'Bruker SHELXTL'
_computing_structure_refinement 'SHELXL-2018/3 (Sheldrick, 2018)'
_computing_structure_solution 'SHELXS-97 (Sheldrick 2008)'
_diffrn_ambient_temperature 200(2)
_diffrn_measured_fraction_theta_full 0.998
_diffrn_measured_fraction_theta_max 0.998
_diffrn_measurement_device_type 'Bruker APEX-II CCD'
_diffrn_measurement_method '\f and \w scans'
_diffrn_radiation_type MoK\a
_diffrn_radiation_wavelength 0.71073
_diffrn_reflns_av_R_equivalents 0.0346
_diffrn_reflns_av_unetI/netI 0.0322
_diffrn_reflns_Laue_measured_fraction_full 0.998
_diffrn_reflns_Laue_measured_fraction_max 0.998
_diffrn_reflns_limit_h_max 17
_diffrn_reflns_limit_h_min -17
_diffrn_reflns_limit_k_max 22
_diffrn_reflns_limit_k_min -22
_diffrn_reflns_limit_l_max 25
_diffrn_reflns_limit_l_min -25
_diffrn_reflns_number 77619
_diffrn_reflns_point_group_measured_fraction_full 0.998
_diffrn_reflns_point_group_measured_fraction_max 0.998
_diffrn_reflns_theta_full 25.000
_diffrn_reflns_theta_max 25.000
_diffrn_reflns_theta_min 1.046
_exptl_absorpt_coefficient_mu 1.680
_exptl_absorpt_correction_T_max 0.906
_exptl_absorpt_correction_T_min 0.850
_exptl_absorpt_correction_type multi-scan
_exptl_absorpt_process_details SADABS
_exptl_crystal_colour Yellow
_exptl_crystal_density_diffrn 1.393
_exptl_crystal_description Block
_exptl_crystal_F_000 2194
_exptl_crystal_recrystallization_method 'Re-crystallisation from solvent: Tolene'
_exptl_crystal_size_max 0.100
_exptl_crystal_size_mid 0.080
_exptl_crystal_size_min 0.060
_refine_diff_density_max 0.944
_refine_diff_density_min -0.484
_refine_diff_density_rms 0.087
_refine_ls_extinction_method none
_refine_ls_goodness_of_fit_ref 1.072
_refine_ls_hydrogen_treatment constr
_refine_ls_matrix_type full
_refine_ls_number_parameters 1302
_refine_ls_number_reflns 18058
_refine_ls_number_restraints 898
_refine_ls_restrained_S_all 1.066
_refine_ls_R_factor_all 0.0386
_refine_ls_R_factor_gt 0.0280
_refine_ls_shift/su_max 0.025
_refine_ls_shift/su_mean 0.000
_refine_ls_structure_factor_coef Fsqd
_refine_ls_weighting_details 'w=1/[\s^2^(Fo^2^)+(0.0340P)^2^+5.3446P] where P=(Fo^2^+2Fc^2^)/3'
_refine_ls_weighting_scheme calc
_refine_ls_wR_factor_gt 0.0667
_refine_ls_wR_factor_ref 0.0763
_reflns_Friedel_coverage 0.000
_reflns_number_gt 15124
_reflns_number_total 18058
_reflns_threshold_expression 'I > 2\s(I)'
_cod_data_source_file d0ra05316c2.cif
_cod_data_source_block Dy_Cp
_cod_database_code 7241690
_shelx_shelxl_version_number 2018/3
_shelx_space_group_comment
;
The symmetry employed for this shelxl refinement is uniquely defined
by the following loop, which should always be used as a source of
symmetry information in preference to the above space-group names.
They are only intended as comments.
;
_shelx_estimated_absorpt_t_min 0.850
_shelx_estimated_absorpt_t_max 0.906

loop_
_space_group_symop_operation_xyz
'x, y, z'
'-x, -y, -z'

loop_
_atom_site_label
_atom_site_type_symbol
_atom_site_fract_x
_atom_site_fract_y
_atom_site_fract_z
_atom_site_U_iso_or_equiv
_atom_site_adp_type
_atom_site_occupancy
_atom_site_site_symmetry_order
_atom_site_calc_flag
_atom_site_refinement_flags_posn
_atom_site_refinement_flags_adp
_atom_site_refinement_flags_occupancy
_atom_site_disorder_assembly
_atom_site_disorder_group
C1 C 0.6022(3) -0.1015(2) 0.4979(2) 0.0406(10) Uani 1 1 d . . . . .
H1 H 0.570590 -0.043527 0.481386 0.049 Uiso 1 1 calc R U . . .
C2 C 0.5818(3) -0.1497(3) 0.5644(2) 0.0513(11) Uani 1 1 d . . . . .
H2 H 0.535572 -0.124611 0.592688 0.062 Uiso 1 1 calc R U . . .
C3 C 0.6275(3) -0.2333(2) 0.5899(2) 0.0471(11) Uani 1 1 d . . . . .
H3 H 0.612967 -0.266239 0.635563 0.056 Uiso 1 1 calc R U . . .
C4 C 0.6941(3) -0.2685(2) 0.5489(2) 0.0489(11) Uani 1 1 d . . . . .
H4 H 0.727119 -0.326294 0.566491 0.059 Uiso 1 1 calc R U . . .
C5 C 0.7143(3) -0.2210(2) 0.4818(2) 0.0404(10) Uani 1 1 d . . . . .
H5 H 0.760371 -0.246733 0.453862 0.048 Uiso 1 1 calc R U . . .
C6 C 0.6678(2) -0.13610(19) 0.45494(18) 0.0284(8) Uani 1 1 d . . . . .
C7 C 0.6837(2) -0.08500(19) 0.38236(17) 0.0260(7) Uani 1 1 d . . . . .
C8 C 0.7593(2) -0.10651(19) 0.33537(17) 0.0274(8) Uani 1 1 d . . . . .
H8 H 0.814226 -0.155039 0.346769 0.033 Uiso 1 1 calc R U . . .
C9 C 0.7402(2) -0.0446(2) 0.26910(17) 0.0273(8) Uani 1 1 d . . . . .
C10 C 0.6534(2) 0.01910(19) 0.27439(17) 0.0249(7) Uani 1 1 d . . . . .
C11 C 0.6199(2) -0.00737(19) 0.34431(17) 0.0258(7) Uani 1 1 d . . . . .
H11 H 0.562888 0.022855 0.362702 0.031 Uiso 1 1 calc R U . . .
C12 C 0.7969(3) -0.0549(2) 0.20622(18) 0.0298(8) Uani 1 1 d . . . . .
C13 C 0.8924(3) -0.0621(2) 0.1941(2) 0.0419(10) Uani 1 1 d . . . . .
H13 H 0.924561 -0.059282 0.226474 0.050 Uiso 1 1 calc R U . . .
C14 C 0.9433(3) -0.0734(3) 0.1352(2) 0.0512(11) Uani 1 1 d . . . . .
H14 H 1.009157 -0.077544 0.127927 0.061 Uiso 1 1 calc R U . . .
C15 C 0.8998(4) -0.0785(3) 0.0877(2) 0.0534(12) Uani 1 1 d . . . . .
C16 C 0.8059(4) -0.0737(3) 0.1002(2) 0.0597(13) Uani 1 1 d . . . . .
H16 H 0.774891 -0.078565 0.068388 0.072 Uiso 1 1 calc R U . . .
C17 C 0.7538(3) -0.0618(2) 0.1587(2) 0.0474(11) Uani 1 1 d . . . . .
H17 H 0.688207 -0.058459 0.165864 0.057 Uiso 1 1 calc R U . . .
C18 C 0.9538(4) -0.0882(3) 0.0221(2) 0.0841(19) Uani 1 1 d . . . . .
H18A H 0.922939 -0.040253 -0.017903 0.126 Uiso 1 1 calc R U . . .
H18B H 0.952412 -0.138317 0.019787 0.126 Uiso 1 1 calc R U . . .
H18C H 1.020655 -0.092143 0.022133 0.126 Uiso 1 1 calc R U . . .
C19 C 0.9917(3) -0.2283(2) 0.4000(2) 0.0511(11) Uani 1 1 d . . . . .
H19 H 0.945889 -0.241412 0.436493 0.061 Uiso 1 1 calc R U . . .
C20 C 1.0464(4) -0.2865(3) 0.3726(3) 0.0679(15) Uani 1 1 d . . . . .
H20 H 1.037799 -0.338738 0.390074 0.081 Uiso 1 1 calc R U . . .
C21 C 1.1126(4) -0.2692(3) 0.3204(3) 0.0749(16) Uani 1 1 d . . . . .
H21 H 1.149557 -0.308874 0.300990 0.090 Uiso 1 1 calc R U . . .
C22 C 1.1260(3) -0.1944(4) 0.2961(3) 0.0694(15) Uani 1 1 d . . . . .
H22 H 1.173210 -0.182892 0.260301 0.083 Uiso 1 1 calc R U . . .
C23 C 1.0710(3) -0.1347(3) 0.3233(2) 0.0534(12) Uani 1 1 d . . . . .
H23 H 1.081008 -0.083138 0.305892 0.064 Uiso 1 1 calc R U . . .
C24 C 1.0018(3) -0.1507(2) 0.3755(2) 0.0382(9) Uani 1 1 d . . . . .
C25 C 0.9435(2) -0.0889(2) 0.40528(19) 0.0321(8) Uani 1 1 d . . . . .
C26 C 0.8735(2) -0.0988(2) 0.46013(18) 0.0319(8) Uani 1 1 d . . . . .
H26 H 0.853603 -0.145826 0.482185 0.038 Uiso 1 1 calc R U . . .
C27 C 0.8379(2) -0.0288(2) 0.47722(17) 0.0295(8) Uani 1 1 d . . . . .
C28 C 0.8864(2) 0.0275(2) 0.43166(18) 0.0305(8) Uani 1 1 d . . . . .
C29 C 0.9506(2) -0.0110(2) 0.38835(18) 0.0313(8) Uani 1 1 d . . . . .
H29 H 0.992290 0.012299 0.353101 0.038 Uiso 1 1 calc R U . . .
C30 C 0.8808(2) 0.1068(2) 0.43171(19) 0.0311(8) Uani 1 1 d . . . . .
C31 C 0.8597(3) 0.1237(2) 0.4912(2) 0.0399(9) Uani 1 1 d . . . . .
H31 H 0.844154 0.084455 0.533010 0.048 Uiso 1 1 calc R U . . .
C32 C 0.8611(3) 0.1969(3) 0.4903(2) 0.0462(11) Uani 1 1 d . . . . .
H32 H 0.846065 0.206904 0.531604 0.055 Uiso 1 1 calc R U . . .
C33 C 0.8840(3) 0.2558(2) 0.4306(2) 0.0470(11) Uani 1 1 d . . . . .
C34 C 0.9044(3) 0.2391(2) 0.3713(2) 0.0438(10) Uani 1 1 d . . . . .
H34 H 0.920217 0.278336 0.329615 0.053 Uiso 1 1 calc R U . . .
C35 C 0.9023(3) 0.1670(2) 0.3711(2) 0.0372(9) Uani 1 1 d . . . . .
H35 H 0.915740 0.158023 0.329419 0.045 Uiso 1 1 calc R U . . .
C36 C 0.8860(4) 0.3352(3) 0.4302(3) 0.0694(15) Uani 1 1 d . . . . .
H36A H 0.865684 0.337325 0.475883 0.104 Uiso 1 1 calc R U . . .
H36B H 0.842050 0.382270 0.396298 0.104 Uiso 1 1 calc R U . . .
H36C H 0.951431 0.337546 0.418239 0.104 Uiso 1 1 calc R U . . .
C37 C 0.4092(3) 0.7923(2) 0.2110(2) 0.0415(10) Uani 1 1 d . . . . .
H37 H 0.348328 0.788398 0.210312 0.050 Uiso 1 1 calc R U . . .
C38 C 0.4233(4) 0.8682(3) 0.1767(2) 0.0584(13) Uani 1 1 d . . . . .
H38 H 0.372220 0.915172 0.152653 0.070 Uiso 1 1 calc R U . . .
C39 C 0.5092(4) 0.8761(3) 0.1773(3) 0.0696(15) Uani 1 1 d . . . . .
H39 H 0.517824 0.928323 0.154692 0.084 Uiso 1 1 calc R U . . .
C40 C 0.5833(4) 0.8078(3) 0.2108(3) 0.0695(15) Uani 1 1 d . . . . .
H40 H 0.643849 0.812565 0.210994 0.083 Uiso 1 1 calc R U . . .
C41 C 0.5701(3) 0.7316(3) 0.2445(2) 0.0509(11) Uani 1 1 d . . . . .
H41 H 0.622314 0.684686 0.267086 0.061 Uiso 1 1 calc R U . . .
C42 C 0.4822(3) 0.7226(2) 0.24586(19) 0.0338(9) Uani 1 1 d . . . . .
C43 C 0.4664(2) 0.64286(19) 0.28541(17) 0.0260(7) Uani 1 1 d . . . . .
C44 C 0.5247(2) 0.5749(2) 0.33671(17) 0.0257(7) Uani 1 1 d . . . . .
H44 H 0.585602 0.570043 0.347394 0.031 Uiso 1 1 calc R U . . .
C45 C 0.4788(2) 0.51458(19) 0.37009(16) 0.0230(7) Uani 1 1 d . . . . .
C46 C 0.3896(2) 0.54627(19) 0.33788(16) 0.0234(7) Uani 1 1 d . . . . .
C47 C 0.3847(2) 0.62360(19) 0.28542(17) 0.0263(7) Uani 1 1 d . . . . .
H47 H 0.333876 0.657579 0.254735 0.032 Uiso 1 1 calc R U . . .
C48 C 0.3056(2) 0.51704(19) 0.36165(17) 0.0236(7) Uani 1 1 d . . . . .
C49 C 0.2666(2) 0.5046(2) 0.42874(18) 0.0317(8) Uani 1 1 d . . . . .
H49 H 0.297939 0.510047 0.459993 0.038 Uiso 1 1 calc R U . . .
C50 C 0.1837(3) 0.4848(2) 0.4502(2) 0.0376(9) Uani 1 1 d . . . . .
H50 H 0.159118 0.476477 0.496133 0.045 Uiso 1 1 calc R U . . .
C51 C 0.1357(2) 0.4767(2) 0.4066(2) 0.0343(9) Uani 1 1 d . . . . .
C52 C 0.1734(3) 0.4892(2) 0.3402(2) 0.0356(9) Uani 1 1 d . . . . .
H52 H 0.141267 0.484386 0.308996 0.043 Uiso 1 1 calc R U . . .
C53 C 0.2568(2) 0.5084(2) 0.31837(18) 0.0297(8) Uani 1 1 d . . . . .
H53 H 0.281463 0.515946 0.272565 0.036 Uiso 1 1 calc R U . . .
C54 C 0.0461(3) 0.4522(3) 0.4305(3) 0.0597(13) Uani 1 1 d . . . . .
H54A H 0.042412 0.427042 0.480745 0.090 Uiso 1 1 calc R U . . .
H54B H 0.048697 0.412583 0.411483 0.090 Uiso 1 1 calc R U . . .
H54C H -0.010917 0.501303 0.414556 0.090 Uiso 1 1 calc R U . . .
C55 C 0.5159(2) 0.4372(2) 0.42954(17) 0.0251(7) Uani 1 1 d . . . . .
C56 C 0.5852(3) 0.4291(2) 0.46915(18) 0.0333(8) Uani 1 1 d . . . . .
H56 H 0.609070 0.473232 0.456468 0.040 Uiso 1 1 calc R U . . .
C57 C 0.6200(3) 0.3585(2) 0.52632(19) 0.0411(10) Uani 1 1 d . . . . .
H57 H 0.667703 0.355032 0.551670 0.049 Uiso 1 1 calc R U . . .
C58 C 0.5866(3) 0.2933(2) 0.54702(18) 0.0383(9) Uani 1 1 d . . . . .
C59 C 0.5175(3) 0.3002(2) 0.50838(19) 0.0362(9) Uani 1 1 d . . . . .
H59 H 0.493247 0.256089 0.521790 0.043 Uiso 1 1 calc R U . . .
C60 C 0.4831(2) 0.3706(2) 0.45045(17) 0.0298(8) Uani 1 1 d . . . . .
H60 H 0.436500 0.373471 0.424646 0.036 Uiso 1 1 calc R U . . .
C61 C 0.6240(4) 0.2169(3) 0.6112(2) 0.0573(13) Uani 1 1 d . . . . .
H61A H 0.665764 0.170868 0.597834 0.086 Uiso 1 1 calc R U . . .
H61B H 0.569557 0.202345 0.640371 0.086 Uiso 1 1 calc R U . . .
H61C H 0.660624 0.228310 0.636724 0.086 Uiso 1 1 calc R U . . .
C62 C 0.7728(3) -0.0229(2) 0.53842(18) 0.0316(8) Uani 1 1 d . . . . .
C63 C 0.8075(3) -0.0753(3) 0.6030(2) 0.0531(12) Uani 1 1 d . . . . .
H63 H 0.869718 -0.115698 0.607216 0.064 Uiso 1 1 calc R U . . .
C64 C 0.7517(4) -0.0692(3) 0.6618(2) 0.0620(13) Uani 1 1 d . . . . .
H64 H 0.777385 -0.105124 0.705583 0.074 Uiso 1 1 calc R U . . .
C65 C 0.6612(3) -0.0131(3) 0.6584(2) 0.0435(10) Uani 1 1 d . . . . .
C66 C 0.6250(3) 0.0366(2) 0.5942(2) 0.0410(9) Uani 1 1 d . . . . .
H66 H 0.561229 0.074596 0.590259 0.049 Uiso 1 1 calc R U . . .
C67 C 0.6803(3) 0.0320(2) 0.53529(19) 0.0371(9) Uani 1 1 d . . . . .
H67 H 0.653963 0.067516 0.491698 0.044 Uiso 1 1 calc R U . . .
C68 C 0.6039(4) -0.0018(3) 0.7224(2) 0.0611(13) Uani 1 1 d . . . . .
H68A H 0.617335 -0.055221 0.760950 0.092 Uiso 1 1 calc R U . . .
H68B H 0.534996 0.021369 0.713972 0.092 Uiso 1 1 calc R U . . .
H68C H 0.622278 0.035901 0.733397 0.092 Uiso 1 1 calc R U . . .
C69 C 0.8130(2) 0.3330(2) 0.11141(18) 0.0319(8) Uani 1 1 d . . . . .
H69 H 0.873621 0.303545 0.131917 0.038 Uiso 1 1 calc R U . . .
C70 C 0.7520(2) 0.4012(2) 0.12560(18) 0.0288(8) Uani 1 1 d . . . . .
H70 H 0.771636 0.417728 0.155289 0.035 Uiso 1 1 calc R U . . .
C71 C 0.6621(2) 0.44600(19) 0.09678(16) 0.0238(7) Uani 1 1 d . . . . .
C72 C 0.6377(3) 0.4194(2) 0.05314(17) 0.0286(8) Uani 1 1 d . . . . .
H72 H 0.577147 0.448460 0.032512 0.034 Uiso 1 1 calc R U . . .
C73 C 0.6994(3) 0.3516(2) 0.03920(17) 0.0328(8) Uani 1 1 d . . . . .
H73 H 0.680487 0.335401 0.008969 0.039 Uiso 1 1 calc R U . . .
C74 C 0.8540(3) 0.2316(2) 0.0535(2) 0.0434(10) Uani 1 1 d . . . . .
H74A H 0.823232 0.189206 0.071265 0.065 Uiso 1 1 calc R U . . .
H74B H 0.914799 0.209952 0.075973 0.065 Uiso 1 1 calc R U . . .
H74C H 0.866784 0.246927 0.003818 0.065 Uiso 1 1 calc R U . . .
C75 C 0.5946(2) 0.51983(19) 0.10904(16) 0.0220(7) Uani 1 1 d . . . . .
C76 C 0.6144(2) 0.58696(19) 0.11046(16) 0.0234(7) Uani 1 1 d . . . . .
C77 C 0.5252(2) 0.64543(19) 0.11821(16) 0.0257(7) Uani 1 1 d . . . . .
H77 H 0.517274 0.695644 0.122073 0.031 Uiso 1 1 calc R U . . .
C78 C 0.4492(2) 0.61766(19) 0.11936(16) 0.0253(7) Uani 1 1 d . . . . .
C79 C 0.4936(2) 0.53972(19) 0.11471(16) 0.0232(7) Uani 1 1 d . . . . .
H79 H 0.460489 0.505581 0.115311 0.028 Uiso 1 1 calc R U . . .
C80 C 0.3455(2) 0.6627(2) 0.12126(16) 0.0279(8) Uani 1 1 d . . . . .
C81 C 0.3099(3) 0.7473(2) 0.10557(19) 0.0362(9) Uani 1 1 d . . . . .
H81 H 0.353166 0.777556 0.091304 0.043 Uiso 1 1 calc R U . . .
C82 C 0.2122(3) 0.7877(3) 0.1105(2) 0.0477(11) Uani 1 1 d . . . . .
H82 H 0.188994 0.845274 0.100288 0.057 Uiso 1 1 calc R U . . .
C83 C 0.1481(3) 0.7452(3) 0.1302(2) 0.0507(11) Uani 1 1 d . . . . .
H83 H 0.081158 0.773121 0.134732 0.061 Uiso 1 1 calc R U . . .
C84 C 0.1813(3) 0.6623(3) 0.1433(2) 0.0419(10) Uani 1 1 d . . . . .
H84 H 0.137258 0.633097 0.155391 0.050 Uiso 1 1 calc R U . . .
C85 C 0.2791(2) 0.6216(2) 0.13883(17) 0.0313(8) Uani 1 1 d . . . . .
H85 H 0.301548 0.564236 0.147922 0.038 Uiso 1 1 calc R U . . .
C86 C 0.7061(2) 0.6047(2) 0.09329(17) 0.0286(8) Uani 1 1 d . . . . .
C87 C 0.7706(3) 0.5847(2) 0.04243(19) 0.0365(9) Uani 1 1 d . . . . .
H87 H 0.760319 0.552393 0.022385 0.044 Uiso 1 1 calc R U . . .
C88 C 0.8506(3) 0.6112(3) 0.0202(2) 0.0497(11) Uani 1 1 d . . . . .
H88 H 0.894071 0.596455 -0.014509 0.060 Uiso 1 1 calc R U . . .
C89 C 0.8671(3) 0.6584(3) 0.0479(2) 0.0546(12) Uani 1 1 d . . . . .
C90 C 0.8042(3) 0.6777(3) 0.0988(3) 0.0558(12) Uani 1 1 d . . . . .
H90 H 0.814849 0.710000 0.118734 0.067 Uiso 1 1 calc R U . . .
C91 C 0.7251(3) 0.6507(2) 0.1217(2) 0.0444(10) Uani 1 1 d . . . . .
H91 H 0.683249 0.664016 0.157596 0.053 Uiso 1 1 calc R U . . .
C92 C 0.9506(4) 0.6920(4) 0.0207(3) 0.0824(18) Uani 1 1 d . . . . .
H92A H 1.003039 0.654593 0.002720 0.124 Uiso 1 1 calc R U . . .
H92B H 0.973488 0.696603 0.058107 0.124 Uiso 1 1 calc R U . . .
H92C H 0.928754 0.746578 -0.016059 0.124 Uiso 1 1 calc R U . . .
C93 C 0.1968(6) 0.3585(5) 0.2519(5) 0.124(2) Uani 1 1 d . U . . .
H93 H 0.230150 0.320099 0.292363 0.148 Uiso 1 1 calc R U . . .
C94 C 0.2406(5) 0.4074(5) 0.1941(5) 0.103(2) Uani 1 1 d . U . . .
H94 H 0.305571 0.401995 0.195962 0.124 Uiso 1 1 calc R U . . .
C95 C 0.1925(5) 0.4621(4) 0.1356(4) 0.0954(19) Uani 1 1 d . U . . .
H95 H 0.224255 0.493984 0.097944 0.114 Uiso 1 1 calc R U . . .
C96 C 0.1011(5) 0.4710(4) 0.1310(4) 0.0983(19) Uani 1 1 d . U . . .
H96 H 0.067579 0.507662 0.090183 0.118 Uiso 1 1 calc R U . . .
C97 C 0.0549(4) 0.4221(4) 0.1909(4) 0.0917(18) Uani 1 1 d . U . . .
C98 C 0.1098(5) 0.3697(4) 0.2456(4) 0.102(2) Uani 1 1 d . U . . .
H98 H 0.079477 0.337308 0.284024 0.122 Uiso 1 1 calc R U . . .
C99 C -0.0436(6) 0.4313(6) 0.1805(5) 0.165(4) Uani 1 1 d . U . . .
H99A H -0.083938 0.489369 0.167089 0.247 Uiso 1 1 calc R U . . .
H99B H -0.070402 0.398251 0.223239 0.247 Uiso 1 1 calc R U . . .
H99C H -0.041747 0.412224 0.144095 0.247 Uiso 1 1 calc R U . . .
C100 C 0.7572(5) 0.8141(4) -0.1212(3) 0.0977(18) Uani 1 1 d . U . . .
H100 H 0.700959 0.800842 -0.099346 0.117 Uiso 1 1 calc R U . . .
C101 C 0.8238(5) 0.7648(4) -0.1503(3) 0.0965(18) Uani 1 1 d . U . . .
H101 H 0.816422 0.717015 -0.149982 0.116 Uiso 1 1 calc R U . . .
C102 C 0.9003(5) 0.7868(4) -0.1795(3) 0.1005(19) Uani 1 1 d . U . . .
H102 H 0.946321 0.751866 -0.200686 0.121 Uiso 1 1 calc R U . . .
C103 C 0.9232(4) 0.8510(4) -0.1839(3) 0.0871(16) Uani 1 1 d . U . . .
H103 H 0.981900 0.860112 -0.204569 0.105 Uiso 1 1 calc R U . . .
C104 C 0.8497(5) 0.9043(4) -0.1541(3) 0.0910(16) Uani 1 1 d . U . . .
C105 C 0.7685(4) 0.8852(4) -0.1222(3) 0.0826(16) Uani 1 1 d . U . . .
H105 H 0.720766 0.919293 -0.101053 0.099 Uiso 1 1 calc R U . . .
C106 C 0.8639(7) 0.9737(5) -0.1572(4) 0.149(3) Uani 1 1 d . U . . .
H10A H 0.933048 0.963975 -0.159147 0.223 Uiso 1 1 calc R U . . .
H10B H 0.833476 0.985639 -0.116297 0.223 Uiso 1 1 calc R U . . .
H10C H 0.835271 1.020775 -0.198405 0.223 Uiso 1 1 calc R U . . .
C107 C 0.8105(7) 0.7126(6) 0.2979(5) 0.0623(19) Uani 0.628(6) 1 d D U P A 1
H107 H 0.821920 0.763667 0.275384 0.075 Uiso 0.628(6) 1 calc R U P A 1
C108 C 0.7359(7) 0.7081(5) 0.3461(5) 0.071(2) Uani 0.628(6) 1 d D U P A 1
H108 H 0.694776 0.754991 0.355840 0.086 Uiso 0.628(6) 1 calc R U P A 1
C109 C 0.7233(9) 0.6309(6) 0.3804(6) 0.074(2) Uani 0.628(6) 1 d D U P A 1
H109 H 0.675041 0.625340 0.416469 0.089 Uiso 0.628(6) 1 calc R U P A 1
C110 C 0.7744(7) 0.5659(6) 0.3655(4) 0.0548(19) Uani 0.628(6) 1 d D U P A 1
H110 H 0.763809 0.514662 0.390681 0.066 Uiso 0.628(6) 1 calc R U P A 1
C111 C 0.8440(7) 0.5733(6) 0.3123(5) 0.064(2) Uani 0.628(6) 1 d D U P A 1
H111 H 0.876049 0.529672 0.296353 0.077 Uiso 0.628(6) 1 calc R U P A 1
C112 C 0.8673(6) 0.6500(5) 0.2809(5) 0.0563(18) Uani 0.628(6) 1 d D U P A 1
C113 C 0.9486(7) 0.6593(8) 0.2316(5) 0.102(4) Uani 0.628(6) 1 d D U P A 1
H11A H 0.946872 0.716624 0.213114 0.153 Uiso 0.628(6) 1 calc R U P A 1
H11B H 0.944464 0.644396 0.193934 0.153 Uiso 0.628(6) 1 calc R U P A 1
H11C H 1.008966 0.622989 0.254599 0.153 Uiso 0.628(6) 1 calc R U P A 1
C114 C 0.6024(2) 0.09725(19) 0.21994(17) 0.0262(7) Uani 1 1 d . . . . .
C115 C 0.6419(3) 0.1264(2) 0.15303(17) 0.0291(8) Uani 1 1 d . . . . .
H115 H 0.705104 0.096088 0.141718 0.035 Uiso 1 1 calc R U . . .
C116 C 0.5903(3) 0.1985(2) 0.10331(18) 0.0336(9) Uani 1 1 d . . . . .
H116 H 0.617951 0.215706 0.057993 0.040 Uiso 1 1 calc R U . . .
C117 C 0.4995(3) 0.2463(2) 0.11767(19) 0.0363(9) Uani 1 1 d . . . . .
C118 C 0.4610(3) 0.2189(2) 0.1844(2) 0.0396(9) Uani 1 1 d . . . . .
H118 H 0.398969 0.250844 0.195840 0.048 Uiso 1 1 calc R U . . .
C119 C 0.5108(3) 0.1462(2) 0.23424(19) 0.0348(9) Uani 1 1 d . . . . .
H119 H 0.482302 0.129032 0.279284 0.042 Uiso 1 1 calc R U . . .
C120 C 0.4435(3) 0.3251(3) 0.0629(2) 0.0546(12) Uani 1 1 d . . . . .
H12A H 0.486568 0.341361 0.022974 0.082 Uiso 1 1 calc R U . . .
H12B H 0.416005 0.368813 0.081230 0.082 Uiso 1 1 calc R U . . .
H12C H 0.391555 0.316138 0.049168 0.082 Uiso 1 1 calc R U . . .
C121 C 0.7881(3) 0.3067(2) 0.06817(17) 0.0323(8) Uani 1 1 d . . . . .
Cl1 Cl 0.65145(6) 0.15484(5) 0.35739(4) 0.02900(19) Uani 1 1 d . . . . .
Cl2 Cl 0.84148(6) 0.11101(5) 0.23426(4) 0.0343(2) Uani 1 1 d . . . . .
Cl3 Cl 0.50186(7) 0.38366(5) 0.27189(5) 0.0335(2) Uani 1 1 d . . . . .
Cl4 Cl 0.70742(6) 0.44358(6) 0.27861(5) 0.0365(2) Uani 1 1 d . . . . .
Dy1 Dy 0.53254(2) 0.52132(2) 0.23894(2) 0.02038(5) Uani 1 1 d . . . . .
Dy2 Dy 0.77968(2) 0.01904(2) 0.34910(2) 0.02220(5) Uani 1 1 d . . . . .
K1 K 0.64550(6) 0.26230(4) 0.20413(4) 0.03110(18) Uani 1 1 d . . . . .
K2 K 0.67758(6) 0.28509(5) 0.39173(4) 0.03508(19) Uani 1 1 d . . . . .
C122 C 0.8402(12) 0.6818(10) 0.3222(8) 0.072(3) Uani 0.372(6) 1 d D U P A 2
H122 H 0.836807 0.723248 0.337390 0.087 Uiso 0.372(6) 1 calc R U P A 2
C1A C 0.9038(14) 0.6680(10) 0.2677(10) 0.084(3) Uani 0.372(6) 1 d D U P A 2
H1A H 0.935641 0.705997 0.238782 0.100 Uiso 0.372(6) 1 calc R U P A 2
C1B C 0.7851(11) 0.6345(9) 0.3518(9) 0.080(3) Uani 0.372(6) 1 d D U P A 2
C1C C 0.9182(12) 0.5957(9) 0.2576(8) 0.080(3) Uani 0.372(6) 1 d D U P A 2
H1C H 0.967567 0.581459 0.225412 0.096 Uiso 0.372(6) 1 calc R U P A 2
C1D C 0.7981(14) 0.5645(11) 0.3368(10) 0.077(3) Uani 0.372(6) 1 d D U P A 2
H1D H 0.758827 0.530940 0.359380 0.093 Uiso 0.372(6) 1 calc R U P A 2
C1E C 0.6951(14) 0.6674(13) 0.3876(11) 0.103(6) Uani 0.372(6) 1 d D U P A 2
H1EA H 0.709197 0.682921 0.421808 0.154 Uiso 0.372(6) 1 calc R U P A 2
H1EB H 0.664094 0.625237 0.410615 0.154 Uiso 0.372(6) 1 calc R U P A 2
H1EC H 0.651874 0.716052 0.354270 0.154 Uiso 0.372(6) 1 calc R U P A 2
C1F C 0.8678(12) 0.5473(10) 0.2897(8) 0.082(4) Uani 0.372(6) 1 d D . P A 2
H1F H 0.879901 0.499817 0.280169 0.098 Uiso 0.372(6) 1 calc R U P A 2
C1G C 0.4861(16) 1.1088(11) 0.0087(10) 0.165(10) Uani 0.5 1 d D U P B -1
H1GA H 0.508475 1.097958 0.052788 0.248 Uiso 0.5 1 calc R U P B -1
H1GB H 0.418776 1.144777 0.004395 0.248 Uiso 0.5 1 calc R U P B -1
H1GC H 0.525630 1.135781 -0.028886 0.248 Uiso 0.5 1 calc R U P B -1
C1H C 0.4948(8) 1.0277(7) 0.0055(5) 0.078(3) Uani 0.5 1 d D U P B -1
C1I C 0.5805(10) 0.9638(10) 0.0154(11) 0.111(6) Uani 0.5 1 d D U P B -1
H1I H 0.635312 0.970288 0.024916 0.133 Uiso 0.5 1 calc R U P B -1
C1J C 0.5894(9) 0.8907(9) 0.0120(7) 0.114(4) Uani 0.5 1 d D U P B -1
H1J H 0.649734 0.847543 0.018524 0.137 Uiso 0.5 1 calc R U P B -1
C1K C 0.5095(9) 0.8804(8) -0.0012(7) 0.088(4) Uani 0.5 1 d D U P B -1
H1K H 0.514821 0.830514 -0.004486 0.105 Uiso 0.5 1 calc R U P B -1
C1L C 0.4220(7) 0.9433(6) -0.0094(5) 0.070(3) Uani 0.5 1 d D U P B -1
H1L H 0.366287 0.937037 -0.017838 0.084 Uiso 0.5 1 calc R U P B -1
C1M C 0.4171(10) 1.0146(7) -0.0053(9) 0.066(3) Uani 0.5 1 d D U P B -1
H1M H 0.356559 1.057279 -0.010192 0.080 Uiso 0.5 1 calc R U P B -1

loop_
_atom_site_aniso_label
_atom_site_aniso_U_11
_atom_site_aniso_U_22
_atom_site_aniso_U_33
_atom_site_aniso_U_23
_atom_site_aniso_U_13
_atom_site_aniso_U_12
C1 0.040(2) 0.029(2) 0.037(2) -0.0052(17) 0.0040(18) -0.0063(17)
C2 0.049(3) 0.046(2) 0.035(2) -0.006(2) 0.0130(19) -0.010(2)
C3 0.045(2) 0.041(2) 0.036(2) 0.0059(19) 0.0012(19) -0.019(2)
C4 0.051(3) 0.024(2) 0.051(3) 0.0045(19) -0.006(2) -0.0101(18)
C5 0.042(2) 0.0237(18) 0.043(2) -0.0075(17) 0.0033(18) -0.0053(16)
C6 0.0246(18) 0.0214(17) 0.033(2) -0.0036(15) -0.0025(15) -0.0082(14)
C7 0.0270(18) 0.0201(16) 0.0291(19) -0.0071(14) 0.0005(14) -0.0093(14)
C8 0.0275(18) 0.0191(16) 0.032(2) -0.0084(15) -0.0023(15) -0.0050(14)
C9 0.0299(19) 0.0255(17) 0.0290(19) -0.0133(15) -0.0004(15) -0.0091(15)
C10 0.0258(18) 0.0211(16) 0.0268(19) -0.0076(14) -0.0006(14) -0.0086(14)
C11 0.0238(18) 0.0206(16) 0.0299(19) -0.0083(14) 0.0011(14) -0.0065(14)
C12 0.036(2) 0.0211(17) 0.030(2) -0.0111(15) -0.0071(16) -0.0025(15)
C13 0.034(2) 0.052(2) 0.041(2) -0.029(2) -0.0020(17) -0.0010(18)
C14 0.041(2) 0.060(3) 0.048(3) -0.032(2) 0.004(2) -0.001(2)
C15 0.062(3) 0.045(2) 0.039(3) -0.025(2) -0.008(2) 0.011(2)
C16 0.076(4) 0.059(3) 0.049(3) -0.035(2) -0.022(3) -0.001(3)
C17 0.052(3) 0.045(2) 0.054(3) -0.028(2) -0.007(2) -0.012(2)
C18 0.102(4) 0.084(4) 0.043(3) -0.040(3) -0.002(3) 0.011(3)
C19 0.044(3) 0.034(2) 0.063(3) -0.019(2) -0.011(2) 0.0053(19)
C20 0.057(3) 0.039(3) 0.094(4) -0.033(3) -0.009(3) 0.009(2)
C21 0.053(3) 0.061(3) 0.107(5) -0.053(3) -0.008(3) 0.011(3)
C22 0.044(3) 0.084(4) 0.079(4) -0.050(3) 0.011(2) -0.004(3)
C23 0.040(3) 0.054(3) 0.060(3) -0.029(2) -0.005(2) 0.000(2)
C24 0.028(2) 0.037(2) 0.043(2) -0.0207(18) -0.0099(17) 0.0055(16)
C25 0.0237(18) 0.0297(19) 0.034(2) -0.0099(16) -0.0099(15) 0.0018(15)
C26 0.032(2) 0.0262(18) 0.030(2) -0.0024(15) -0.0113(16) -0.0060(15)
C27 0.0319(19) 0.0265(18) 0.0251(19) -0.0067(15) -0.0090(15) -0.0043(15)
C28 0.0269(19) 0.0303(19) 0.030(2) -0.0079(16) -0.0080(15) -0.0062(15)
C29 0.0226(18) 0.034(2) 0.030(2) -0.0067(16) -0.0053(15) -0.0063(15)
C30 0.0251(18) 0.0319(19) 0.036(2) -0.0112(16) -0.0086(15) -0.0081(15)
C31 0.045(2) 0.039(2) 0.037(2) -0.0111(18) -0.0145(18) -0.0131(18)
C32 0.052(3) 0.050(2) 0.050(3) -0.024(2) -0.018(2) -0.015(2)
C33 0.043(2) 0.040(2) 0.068(3) -0.019(2) -0.019(2) -0.0171(19)
C34 0.037(2) 0.039(2) 0.053(3) -0.008(2) -0.0050(19) -0.0197(18)
C35 0.033(2) 0.039(2) 0.041(2) -0.0141(18) 0.0002(17) -0.0148(17)
C36 0.085(4) 0.054(3) 0.090(4) -0.029(3) -0.025(3) -0.033(3)
C37 0.059(3) 0.028(2) 0.038(2) -0.0127(17) 0.0027(19) -0.0176(19)
C38 0.091(4) 0.029(2) 0.047(3) -0.010(2) 0.009(2) -0.022(2)
C39 0.097(4) 0.035(3) 0.078(4) -0.021(2) 0.027(3) -0.039(3)
C40 0.071(3) 0.053(3) 0.097(4) -0.030(3) 0.022(3) -0.044(3)
C41 0.049(3) 0.036(2) 0.071(3) -0.023(2) 0.010(2) -0.022(2)
C42 0.047(2) 0.0301(19) 0.031(2) -0.0185(16) 0.0130(17) -0.0191(17)
C43 0.0314(19) 0.0228(17) 0.0260(19) -0.0130(15) 0.0083(14) -0.0120(14)
C44 0.0279(18) 0.0306(18) 0.0276(19) -0.0176(15) 0.0029(14) -0.0138(15)
C45 0.0242(17) 0.0248(17) 0.0228(18) -0.0131(14) 0.0028(13) -0.0086(14)
C46 0.0247(17) 0.0223(16) 0.0221(18) -0.0113(14) 0.0039(13) -0.0059(14)
C47 0.0282(18) 0.0221(17) 0.0268(19) -0.0114(15) 0.0013(14) -0.0056(14)
C48 0.0204(17) 0.0196(16) 0.0285(19) -0.0084(14) -0.0012(14) -0.0051(13)
C49 0.0285(19) 0.043(2) 0.029(2) -0.0183(17) 0.0013(15) -0.0143(16)
C50 0.031(2) 0.051(2) 0.031(2) -0.0174(18) 0.0089(16) -0.0164(18)
C51 0.0210(18) 0.034(2) 0.046(2) -0.0166(18) 0.0037(16) -0.0083(15)
C52 0.029(2) 0.041(2) 0.042(2) -0.0178(18) -0.0065(17) -0.0118(17)
C53 0.0313(19) 0.0342(19) 0.0224(19) -0.0083(15) -0.0008(15) -0.0125(16)
C54 0.038(2) 0.086(4) 0.066(3) -0.033(3) 0.012(2) -0.033(2)
C55 0.0238(18) 0.0287(18) 0.0219(18) -0.0139(15) 0.0024(14) -0.0048(14)
C56 0.041(2) 0.0333(19) 0.032(2) -0.0176(17) -0.0067(16) -0.0098(16)
C57 0.052(2) 0.038(2) 0.034(2) -0.0186(18) -0.0166(19) -0.0035(19)
C58 0.050(2) 0.032(2) 0.024(2) -0.0139(16) -0.0013(17) -0.0011(18)
C59 0.044(2) 0.0268(19) 0.032(2) -0.0108(16) 0.0067(17) -0.0108(17)
C60 0.0296(19) 0.0308(19) 0.0266(19) -0.0107(15) 0.0012(15) -0.0091(15)
C61 0.088(4) 0.040(2) 0.031(2) -0.0109(19) -0.013(2) -0.006(2)
C62 0.040(2) 0.0307(19) 0.0248(19) -0.0074(15) -0.0032(16) -0.0158(17)
C63 0.048(3) 0.058(3) 0.031(2) -0.005(2) -0.0072(19) -0.005(2)
C64 0.068(3) 0.073(3) 0.025(2) -0.001(2) -0.008(2) -0.019(3)
C65 0.060(3) 0.051(2) 0.029(2) -0.0154(19) 0.0034(19) -0.032(2)
C66 0.047(2) 0.046(2) 0.033(2) -0.0207(19) 0.0056(18) -0.0157(19)
C67 0.040(2) 0.039(2) 0.026(2) -0.0090(17) -0.0048(16) -0.0083(17)
C68 0.084(4) 0.080(3) 0.033(3) -0.024(2) 0.010(2) -0.045(3)
C69 0.0255(19) 0.0336(19) 0.032(2) -0.0111(16) 0.0045(15) -0.0089(15)
C70 0.0273(19) 0.0331(19) 0.0282(19) -0.0144(16) 0.0011(15) -0.0106(15)
C71 0.0271(18) 0.0241(17) 0.0183(17) -0.0053(14) 0.0022(13) -0.0113(14)
C72 0.033(2) 0.0295(18) 0.0203(18) -0.0062(15) -0.0019(14) -0.0105(15)
C73 0.050(2) 0.0318(19) 0.0203(18) -0.0110(15) 0.0034(16) -0.0188(18)
C74 0.052(3) 0.036(2) 0.038(2) -0.0184(18) 0.0158(19) -0.0139(19)
C75 0.0273(18) 0.0220(16) 0.0150(16) -0.0039(13) -0.0024(13) -0.0091(14)
C76 0.0237(17) 0.0249(17) 0.0179(17) -0.0026(14) -0.0011(13) -0.0102(14)
C77 0.0338(19) 0.0196(16) 0.0226(18) -0.0066(14) -0.0022(14) -0.0090(14)
C78 0.0271(18) 0.0257(17) 0.0195(17) -0.0044(14) -0.0032(14) -0.0086(14)
C79 0.0275(18) 0.0253(17) 0.0183(17) -0.0069(14) -0.0038(13) -0.0104(14)
C80 0.0294(19) 0.0352(19) 0.0180(17) -0.0092(15) -0.0052(14) -0.0087(15)
C81 0.035(2) 0.033(2) 0.035(2) -0.0118(17) -0.0067(17) -0.0043(16)
C82 0.045(3) 0.038(2) 0.050(3) -0.020(2) -0.010(2) 0.0034(19)
C83 0.028(2) 0.063(3) 0.045(3) -0.021(2) -0.0013(18) 0.001(2)
C84 0.032(2) 0.054(3) 0.037(2) -0.0157(19) 0.0001(17) -0.0140(19)
C85 0.029(2) 0.038(2) 0.0246(19) -0.0128(16) -0.0008(15) -0.0078(16)
C86 0.0284(19) 0.0281(18) 0.0253(19) -0.0014(15) -0.0040(15) -0.0139(15)
C87 0.032(2) 0.041(2) 0.030(2) -0.0045(17) -0.0021(16) -0.0162(17)
C88 0.037(2) 0.062(3) 0.038(2) -0.004(2) 0.0028(18) -0.024(2)
C89 0.045(3) 0.061(3) 0.051(3) 0.003(2) -0.008(2) -0.034(2)
C90 0.060(3) 0.056(3) 0.065(3) -0.016(2) -0.011(2) -0.038(2)
C91 0.044(2) 0.051(2) 0.046(3) -0.017(2) 0.0003(19) -0.026(2)
C92 0.062(3) 0.097(4) 0.081(4) 0.001(3) -0.007(3) -0.057(3)
C93 0.118(5) 0.118(5) 0.163(6) -0.101(5) -0.044(5) 0.004(4)
C94 0.073(4) 0.104(5) 0.174(6) -0.103(5) -0.006(4) -0.015(3)
C95 0.094(4) 0.089(4) 0.138(5) -0.076(4) 0.014(4) -0.040(3)
C96 0.089(4) 0.083(4) 0.144(5) -0.062(4) -0.012(4) -0.026(3)
C97 0.048(3) 0.097(4) 0.151(5) -0.070(4) -0.006(3) -0.020(3)
C98 0.090(4) 0.106(4) 0.121(5) -0.065(4) -0.009(4) -0.019(4)
C99 0.097(6) 0.156(8) 0.200(9) -0.035(7) -0.027(6) -0.025(6)
C100 0.095(4) 0.081(3) 0.080(4) -0.013(3) -0.015(3) -0.005(3)
C101 0.094(4) 0.089(4) 0.090(4) -0.018(3) -0.012(3) -0.027(3)
C102 0.080(4) 0.108(4) 0.084(4) 0.002(3) -0.028(3) -0.031(3)
C103 0.061(3) 0.108(4) 0.061(3) 0.003(3) -0.010(2) -0.032(3)
C104 0.087(3) 0.095(4) 0.070(4) 0.006(3) -0.018(3) -0.042(3)
C105 0.061(3) 0.088(3) 0.069(3) -0.007(3) 0.000(3) -0.020(3)
C106 0.211(9) 0.156(6) 0.112(6) -0.019(5) -0.053(6) -0.108(6)
C107 0.069(4) 0.063(4) 0.065(4) -0.025(3) -0.018(3) -0.023(3)
C108 0.083(4) 0.069(4) 0.072(5) -0.031(3) -0.011(3) -0.026(3)
C109 0.094(6) 0.066(4) 0.061(5) -0.026(3) -0.002(4) -0.024(4)
C110 0.063(4) 0.053(3) 0.058(4) -0.019(3) -0.012(3) -0.026(3)
C111 0.071(5) 0.065(4) 0.063(4) -0.029(3) -0.013(3) -0.018(3)
C112 0.056(4) 0.067(3) 0.047(4) -0.018(3) -0.011(3) -0.021(3)
C113 0.057(5) 0.165(9) 0.067(6) -0.031(6) 0.005(4) -0.038(5)
C114 0.0268(18) 0.0237(17) 0.0276(19) -0.0083(15) -0.0026(14) -0.0089(14)
C115 0.0305(19) 0.0275(18) 0.030(2) -0.0108(15) -0.0008(15) -0.0105(15)
C116 0.041(2) 0.035(2) 0.0248(19) -0.0067(16) -0.0026(16) -0.0180(17)
C117 0.040(2) 0.032(2) 0.029(2) -0.0035(16) -0.0107(17) -0.0085(17)
C118 0.029(2) 0.037(2) 0.037(2) -0.0068(18) -0.0023(17) -0.0014(16)
C119 0.032(2) 0.033(2) 0.027(2) -0.0034(16) -0.0001(15) -0.0085(16)
C120 0.050(3) 0.051(3) 0.038(2) 0.003(2) -0.013(2) -0.007(2)
C121 0.039(2) 0.0327(19) 0.0220(19) -0.0110(16) 0.0124(15) -0.0149(17)
Cl1 0.0342(5) 0.0205(4) 0.0258(4) -0.0083(3) -0.0008(3) -0.0032(3)
Cl2 0.0330(5) 0.0346(5) 0.0285(5) -0.0060(4) 0.0046(4) -0.0140(4)
Cl3 0.0450(5) 0.0238(4) 0.0329(5) -0.0120(4) 0.0083(4) -0.0164(4)
Cl4 0.0245(4) 0.0482(5) 0.0305(5) -0.0142(4) -0.0031(4) -0.0054(4)
Dy1 0.02146(9) 0.01905(8) 0.01941(9) -0.00679(6) 0.00001(6) -0.00653(6)
Dy2 0.02197(9) 0.01860(8) 0.02158(9) -0.00584(6) -0.00061(6) -0.00431(6)
K1 0.0389(4) 0.0254(4) 0.0231(4) -0.0062(3) 0.0014(3) -0.0094(3)
K2 0.0329(4) 0.0345(4) 0.0402(5) -0.0193(4) -0.0005(4) -0.0086(3)
C122 0.086(6) 0.071(5) 0.074(6) -0.038(4) -0.019(4) -0.022(4)
C1A 0.091(7) 0.084(6) 0.075(6) -0.035(5) -0.016(5) -0.017(5)
C1B 0.076(6) 0.075(5) 0.092(6) -0.039(4) -0.010(5) -0.018(4)
C1C 0.093(6) 0.081(5) 0.063(6) -0.033(5) -0.037(5) -0.001(5)
C1D 0.084(6) 0.071(5) 0.079(6) -0.028(5) -0.031(5) -0.015(5)
C1E 0.100(9) 0.095(10) 0.085(10) -0.032(8) -0.001(7) -0.008(8)
C1F 0.087(9) 0.084(9) 0.083(9) -0.048(7) -0.043(5) -0.001(7)
C1G 0.21(2) 0.182(15) 0.19(3) -0.121(18) 0.051(19) -0.129(14)
C1H 0.088(6) 0.115(8) 0.052(6) -0.032(6) 0.002(5) -0.056(6)
C1I 0.078(7) 0.154(10) 0.083(13) -0.029(11) 0.006(8) -0.045(7)
C1J 0.087(8) 0.132(9) 0.081(9) -0.019(9) 0.000(7) -0.019(7)
C1K 0.113(8) 0.081(7) 0.039(8) -0.005(6) -0.005(7) -0.019(5)
C1L 0.093(6) 0.072(5) 0.045(6) -0.010(5) -0.013(5) -0.037(4)
C1M 0.078(6) 0.069(6) 0.048(8) -0.006(5) -0.015(6) -0.032(5)

loop_
_atom_type_symbol
_atom_type_description
_atom_type_scat_dispersion_real
_atom_type_scat_dispersion_imag
_atom_type_scat_source
C C 0.0033 0.0016 'International Tables Vol C Tables 4.2.6.8 and 6.1.1.4'
H H 0.0000 0.0000 'International Tables Vol C Tables 4.2.6.8 and 6.1.1.4'
Cl Cl 0.1484 0.1585 'International Tables Vol C Tables 4.2.6.8 and 6.1.1.4'
Dy Dy -0.1892 4.4098 'International Tables Vol C Tables 4.2.6.8 and 6.1.1.4'
K K 0.2009 0.2494 'International Tables Vol C Tables 4.2.6.8 and 6.1.1.4'

loop_
_geom_angle_atom_site_label_1
_geom_angle_atom_site_label_2
_geom_angle_atom_site_label_3
_geom_angle
_geom_angle_site_symmetry_1
_geom_angle_site_symmetry_3
_geom_angle_publ_flag
C6 C1 C2 121.2(4) . . ?
C6 C1 H1 119.4 . . ?
C2 C1 H1 119.4 . . ?
C3 C2 C1 120.7(4) . . ?
C3 C2 H2 119.6 . . ?
C1 C2 H2 119.6 . . ?
C4 C3 C2 119.1(4) . . ?
C4 C3 H3 120.5 . . ?
C2 C3 H3 120.5 . . ?
C3 C4 C5 120.8(4) . . ?
C3 C4 H4 119.6 . . ?
C5 C4 H4 119.6 . . ?
C4 C5 C6 120.8(4) . . ?
C4 C5 H5 119.6 . . ?
C6 C5 H5 119.6 . . ?
C1 C6 C5 117.4(3) . . ?
C1 C6 C7 120.8(3) . . ?
C5 C6 C7 121.7(3) . . ?
C11 C7 C8 106.2(3) . . ?
C11 C7 C6 125.7(3) . . ?
C8 C7 C6 127.8(3) . . ?
C11 C7 Dy2 74.92(18) . . ?
C8 C7 Dy2 74.25(19) . . ?
C6 C7 Dy2 121.0(2) . . ?
C9 C8 C7 109.4(3) . . ?
C9 C8 Dy2 77.89(19) . . ?
C7 C8 Dy2 74.70(19) . . ?
C9 C8 H8 125.3 . . ?
C7 C8 H8 125.3 . . ?
Dy2 C8 H8 114.2 . . ?
C8 C9 C10 107.8(3) . . ?
C8 C9 C12 122.7(3) . . ?
C10 C9 C12 129.0(3) . . ?
C8 C9 Dy2 71.75(19) . . ?
C10 C9 Dy2 74.42(19) . . ?
C12 C9 Dy2 126.1(2) . . ?
C11 C10 C9 106.5(3) . . ?
C11 C10 C114 124.2(3) . . ?
C9 C10 C114 129.3(3) . . ?
C11 C10 Dy2 72.55(19) . . ?
C9 C10 Dy2 75.20(19) . . ?
C114 C10 Dy2 119.1(2) . . ?
C7 C11 C10 110.0(3) . . ?
C7 C11 Dy2 74.36(18) . . ?
C10 C11 Dy2 76.85(19) . . ?
C7 C11 H11 125.0 . . ?
C10 C11 H11 125.0 . . ?
Dy2 C11 H11 115.7 . . ?
C13 C12 C17 117.3(4) . . ?
C13 C12 C9 123.2(3) . . ?
C17 C12 C9 119.5(3) . . ?
C12 C13 C14 121.3(4) . . ?
C12 C13 H13 119.4 . . ?
C14 C13 H13 119.4 . . ?
C15 C14 C13 121.1(4) . . ?
C15 C14 H14 119.4 . . ?
C13 C14 H14 119.4 . . ?
C16 C15 C14 118.0(4) . . ?
C16 C15 C18 120.4(5) . . ?
C14 C15 C18 121.6(5) . . ?
C15 C16 C17 121.5(4) . . ?
C15 C16 H16 119.2 . . ?
C17 C16 H16 119.2 . . ?
C12 C17 C16 120.8(4) . . ?
C12 C17 H17 119.6 . . ?
C16 C17 H17 119.6 . . ?
C15 C18 H18A 109.5 . . ?
C15 C18 H18B 109.5 . . ?
H18A C18 H18B 109.5 . . ?
C15 C18 H18C 109.5 . . ?
H18A C18 H18C 109.5 . . ?
H18B C18 H18C 109.5 . . ?
C20 C19 C24 121.8(5) . . ?
C20 C19 H19 119.1 . . ?
C24 C19 H19 119.1 . . ?
C21 C20 C19 120.0(5) . . ?
C21 C20 H20 120.0 . . ?
C19 C20 H20 120.0 . . ?
C20 C21 C22 119.8(5) . . ?
C20 C21 H21 120.1 . . ?
C22 C21 H21 120.1 . . ?
C21 C22 C23 120.8(5) . . ?
C21 C22 H22 119.6 . . ?
C23 C22 H22 119.6 . . ?
C24 C23 C22 120.3(5) . . ?
C24 C23 H23 119.9 . . ?
C22 C23 H23 119.9 . . ?
C23 C24 C19 117.2(4) . . ?
C23 C24 C25 121.1(4) . . ?
C19 C24 C25 121.6(4) . . ?
C29 C25 C26 106.2(3) . . ?
C29 C25 C24 127.1(4) . . ?
C26 C25 C24 126.5(3) . . ?
C29 C25 Dy2 74.56(18) . . ?
C26 C25 Dy2 75.64(18) . . ?
C24 C25 Dy2 118.6(2) . . ?
C27 C26 C25 110.0(3) . . ?
C27 C26 Dy2 76.95(18) . . ?
C25 C26 Dy2 73.50(18) . . ?
C27 C26 H26 125.0 . . ?
C25 C26 H26 125.0 . . ?
Dy2 C26 H26 116.4 . . ?
C26 C27 C28 107.1(3) . . ?
C26 C27 C62 124.1(3) . . ?
C28 C27 C62 128.2(3) . . ?
C26 C27 Dy2 72.89(19) . . ?
C28 C27 Dy2 73.89(19) . . ?
C62 C27 Dy2 125.4(2) . . ?
C29 C28 C27 106.8(3) . . ?
C29 C28 C30 124.3(3) . . ?
C27 C28 C30 128.7(3) . . ?
C29 C28 Dy2 72.34(19) . . ?
C27 C28 Dy2 75.46(19) . . ?
C30 C28 Dy2 121.9(2) . . ?
C25 C29 C28 109.9(3) . . ?
C25 C29 Dy2 74.61(19) . . ?
C28 C29 Dy2 76.96(19) . . ?
C25 C29 H29 125.1 . . ?
C28 C29 H29 125.1 . . ?
Dy2 C29 H29 115.3 . . ?
C31 C30 C35 117.3(3) . . ?
C31 C30 C28 122.5(3) . . ?
C35 C30 C28 120.1(3) . . ?
C31 C30 K2 76.4(2) . . ?
C35 C30 K2 71.6(2) . . ?
C28 C30 K2 125.0(2) . . ?
C32 C31 C30 121.0(4) . . ?
C32 C31 K2 71.2(2) . . ?
C30 C31 K2 80.5(2) . . ?
C32 C31 H31 119.5 . . ?
C30 C31 H31 119.5 . . ?
K2 C31 H31 119.6 . . ?
C33 C32 C31 121.6(4) . . ?
C33 C32 K2 72.8(2) . . ?
C31 C32 K2 85.2(2) . . ?
C33 C32 H32 119.2 . . ?
C31 C32 H32 119.2 . . ?
K2 C32 H32 112.9 . . ?
C34 C33 C32 117.2(4) . . ?
C34 C33 C36 121.5(4) . . ?
C32 C33 C36 121.2(4) . . ?
C34 C33 K2 77.9(2) . . ?
C32 C33 K2 82.4(2) . . ?
C36 C33 K2 108.9(3) . . ?
C35 C34 C33 121.9(4) . . ?
C35 C34 K2 84.5(2) . . ?
C33 C34 K2 76.8(2) . . ?
C35 C34 H34 119.1 . . ?
C33 C34 H34 119.1 . . ?
K2 C34 H34 109.5 . . ?
C34 C35 C30 120.9(4) . . ?
C34 C35 K2 71.2(2) . . ?
C30 C35 K2 84.9(2) . . ?
C34 C35 H35 119.5 . . ?
C30 C35 H35 119.5 . . ?
K2 C35 H35 114.7 . . ?
C33 C36 H36A 109.5 . . ?
C33 C36 H36B 109.5 . . ?
H36A C36 H36B 109.5 . . ?
C33 C36 H36C 109.5 . . ?
H36A C36 H36C 109.5 . . ?
H36B C36 H36C 109.5 . . ?
C42 C37 C38 121.2(4) . . ?
C42 C37 H37 119.4 . . ?
C38 C37 H37 119.4 . . ?
C39 C38 C37 120.9(5) . . ?
C39 C38 H38 119.6 . . ?
C37 C38 H38 119.6 . . ?
C38 C39 C40 119.3(4) . . ?
C38 C39 H39 120.4 . . ?
C40 C39 H39 120.4 . . ?
C39 C40 C41 120.2(5) . . ?
C39 C40 H40 119.9 . . ?
C41 C40 H40 119.9 . . ?
C42 C41 C40 121.4(4) . . ?
C42 C41 H41 119.3 . . ?
C40 C41 H41 119.3 . . ?
C37 C42 C41 117.0(3) . . ?
C37 C42 C43 121.6(3) . . ?
C41 C42 C43 121.4(3) . . ?
C44 C43 C47 106.5(3) . . ?
C44 C43 C42 126.3(3) . . ?
C47 C43 C42 126.8(3) . . ?
C44 C43 Dy1 74.38(19) . . ?
C47 C43 Dy1 75.32(19) . . ?
C42 C43 Dy1 121.7(2) . . ?
C43 C44 C45 109.8(3) . . ?
C43 C44 Dy1 74.96(19) . . ?
C45 C44 Dy1 77.83(19) . . ?
C43 C44 H44 125.1 . . ?
C45 C44 H44 125.1 . . ?
Dy1 C44 H44 114.1 . . ?
C44 C45 C46 106.7(3) . . ?
C44 C45 C55 124.9(3) . . ?
C46 C45 C55 128.2(3) . . ?
C44 C45 Dy1 71.70(18) . . ?
C46 C45 Dy1 75.92(18) . . ?
C55 C45 Dy1 120.7(2) . . ?
C47 C46 C45 107.2(3) . . ?
C47 C46 C48 122.7(3) . . ?
C45 C46 C48 128.8(3) . . ?
C47 C46 Dy1 71.79(19) . . ?
C45 C46 Dy1 73.88(18) . . ?
C48 C46 Dy1 129.8(2) . . ?
C43 C47 C46 109.7(3) . . ?
C43 C47 Dy1 74.07(19) . . ?
C46 C47 Dy1 78.20(19) . . ?
C43 C47 H47 125.2 . . ?
C46 C47 H47 125.2 . . ?
Dy1 C47 H47 114.6 . . ?
C53 C48 C49 116.8(3) . . ?
C53 C48 C46 122.9(3) . . ?
C49 C48 C46 120.0(3) . . ?
C50 C49 C48 121.2(3) . . ?
C50 C49 H49 119.4 . . ?
C48 C49 H49 119.4 . . ?
C49 C50 C51 121.4(4) . . ?
C49 C50 H50 119.3 . . ?
C51 C50 H50 119.3 . . ?
C50 C51 C52 117.9(3) . . ?
C50 C51 C54 121.8(4) . . ?
C52 C51 C54 120.3(4) . . ?
C53 C52 C51 121.1(3) . . ?
C53 C52 H52 119.4 . . ?
C51 C52 H52 119.4 . . ?
C52 C53 C48 121.6(3) . . ?
C52 C53 H53 119.2 . . ?
C48 C53 H53 119.2 . . ?
C51 C54 H54A 109.5 . . ?
C51 C54 H54B 109.5 . . ?
H54A C54 H54B 109.5 . . ?
C51 C54 H54C 109.5 . . ?
H54A C54 H54C 109.5 . . ?
H54B C54 H54C 109.5 . . ?
C60 C55 C56 116.7(3) . . ?
C60 C55 C45 123.2(3) . . ?
C56 C55 C45 120.1(3) . . ?
C60 C55 K2 69.08(19) . . ?
C56 C55 K2 86.6(2) . . ?
C45 C55 K2 115.3(2) . . ?
C57 C56 C55 122.0(3) . . ?
C57 C56 K2 80.7(2) . . ?
C55 C56 K2 69.84(19) . . ?
C57 C56 H56 119.0 . . ?
C55 C56 H56 119.0 . . ?
K2 C56 H56 121.5 . . ?
C58 C57 C56 120.9(4) . . ?
C58 C57 K2 72.5(2) . . ?
C56 C57 K2 76.6(2) . . ?
C58 C57 H57 119.5 . . ?
C56 C57 H57 119.5 . . ?
K2 C57 H57 122.7 . . ?
C57 C58 C59 118.0(3) . . ?
C57 C58 C61 120.2(4) . . ?
C59 C58 C61 121.7(4) . . ?
C57 C58 K2 84.6(2) . . ?
C59 C58 K2 67.7(2) . . ?
C61 C58 K2 118.3(2) . . ?
C58 C59 C60 121.1(3) . . ?
C58 C59 K2 88.0(2) . . ?
C60 C59 K2 74.4(2) . . ?
C58 C59 H59 119.4 . . ?
C60 C59 H59 119.4 . . ?
K2 C59 H59 108.0 . . ?
C59 C60 C55 121.2(3) . . ?
C59 C60 K2 79.7(2) . . ?
C55 C60 K2 85.8(2) . . ?
C59 C60 H60 119.4 . . ?
C55 C60 H60 119.4 . . ?
K2 C60 H60 104.8 . . ?
C58 C61 H61A 109.5 . . ?
C58 C61 H61B 109.5 . . ?
H61A C61 H61B 109.5 . . ?
C58 C61 H61C 109.5 . . ?
H61A C61 H61C 109.5 . . ?
H61B C61 H61C 109.5 . . ?
C67 C62 C63 117.3(4) . . ?
C67 C62 C27 124.5(3) . . ?
C63 C62 C27 118.2(3) . . ?
C62 C63 C64 120.5(4) . . ?
C62 C63 H63 119.7 . . ?
C64 C63 H63 119.7 . . ?
C65 C64 C63 121.9(4) . . ?
C65 C64 H64 119.1 . . ?
C63 C64 H64 119.1 . . ?
C64 C65 C66 117.6(4) . . ?
C64 C65 C68 121.7(4) . . ?
C66 C65 C68 120.6(4) . . ?
C65 C66 C67 121.0(4) . . ?
C65 C66 H66 119.5 . . ?
C67 C66 H66 119.5 . . ?
C62 C67 C66 121.6(3) . . ?
C62 C67 H67 119.2 . . ?
C66 C67 H67 119.2 . . ?
C65 C68 H68A 109.5 . . ?
C65 C68 H68B 109.5 . . ?
H68A C68 H68B 109.5 . . ?
C65 C68 H68C 109.5 . . ?
H68A C68 H68C 109.5 . . ?
H68B C68 H68C 109.5 . . ?
C121 C69 C70 121.8(3) . . ?
C121 C69 K1 79.0(2) . . ?
C70 C69 K1 79.6(2) . . ?
C121 C69 H69 119.1 . . ?
C70 C69 H69 119.1 . . ?
K1 C69 H69 112.5 . . ?
C69 C70 C71 120.9(3) . . ?
C69 C70 K1 75.8(2) . . ?
C71 C70 K1 80.54(19) . . ?
C69 C70 H70 119.6 . . ?
C71 C70 H70 119.6 . . ?
K1 C70 H70 114.5 . . ?
C72 C71 C70 117.0(3) . . ?
C72 C71 C75 119.6(3) . . ?
C70 C71 C75 123.4(3) . . ?
C72 C71 K1 77.82(19) . . ?
C70 C71 K1 75.14(19) . . ?
C75 C71 K1 117.9(2) . . ?
C73 C72 C71 121.5(3) . . ?
C73 C72 K1 76.55(19) . . ?
C71 C72 K1 78.12(18) . . ?
C73 C72 H72 119.3 . . ?
C71 C72 H72 119.3 . . ?
K1 C72 H72 116.7 . . ?
C72 C73 C121 121.6(3) . . ?
C72 C73 K1 79.5(2) . . ?
C121 C73 K1 76.1(2) . . ?
C72 C73 H73 119.2 . . ?
C121 C73 H73 119.2 . . ?
K1 C73 H73 115.7 . . ?
C121 C74 H74A 109.5 . . ?
C121 C74 H74B 109.5 . . ?
H74A C74 H74B 109.5 . . ?
C121 C74 H74C 109.5 . . ?
H74A C74 H74C 109.5 . . ?
H74B C74 H74C 109.5 . . ?
C79 C75 C76 107.1(3) . . ?
C79 C75 C71 123.8(3) . . ?
C76 C75 C71 128.9(3) . . ?
C79 C75 Dy1 72.15(18) . . ?
C76 C75 Dy1 74.66(18) . . ?
C71 C75 Dy1 123.3(2) . . ?
C77 C76 C75 107.3(3) . . ?
C77 C76 C86 122.8(3) . . ?
C75 C76 C86 128.8(3) . . ?
C77 C76 Dy1 71.01(18) . . ?
C75 C76 Dy1 75.45(18) . . ?
C86 C76 Dy1 127.9(2) . . ?
C76 C77 C78 109.5(3) . . ?
C76 C77 Dy1 78.85(18) . . ?
C78 C77 Dy1 74.78(18) . . ?
C76 C77 H77 125.2 . . ?
C78 C77 H77 125.2 . . ?
Dy1 C77 H77 113.3 . . ?
C79 C78 C77 106.0(3) . . ?
C79 C78 C80 126.8(3) . . ?
C77 C78 C80 127.1(3) . . ?
C79 C78 Dy1 75.92(17) . . ?
C77 C78 Dy1 74.26(17) . . ?
C80 C78 Dy1 117.7(2) . . ?
C78 C79 C75 110.0(3) . . ?
C78 C79 Dy1 73.59(18) . . ?
C75 C79 Dy1 77.92(18) . . ?
C78 C79 H79 125.0 . . ?
C75 C79 H79 125.0 . . ?
Dy1 C79 H79 115.4 . . ?
C81 C80 C85 117.7(3) . . ?
C81 C80 C78 121.7(3) . . ?
C85 C80 C78 120.6(3) . . ?
C82 C81 C80 120.6(4) . . ?
C82 C81 H81 119.7 . . ?
C80 C81 H81 119.7 . . ?
C83 C82 C81 120.7(4) . . ?
C83 C82 H82 119.7 . . ?
C81 C82 H82 119.7 . . ?
C84 C83 C82 119.7(4) . . ?
C84 C83 H83 120.1 . . ?
C82 C83 H83 120.1 . . ?
C83 C84 C85 119.8(4) . . ?
C83 C84 H84 120.1 . . ?
C85 C84 H84 120.1 . . ?
C84 C85 C80 121.5(4) . . ?
C84 C85 H85 119.3 . . ?
C80 C85 H85 119.3 . . ?
C91 C86 C87 117.3(3) . . ?
C91 C86 C76 120.8(3) . . ?
C87 C86 C76 121.4(3) . . ?
C86 C87 C88 121.1(4) . . ?
C86 C87 H87 119.5 . . ?
C88 C87 H87 119.5 . . ?
C89 C88 C87 120.8(4) . . ?
C89 C88 H88 119.6 . . ?
C87 C88 H88 119.6 . . ?
C88 C89 C90 118.5(4) . . ?
C88 C89 C92 121.0(5) . . ?
C90 C89 C92 120.4(5) . . ?
C89 C90 C91 120.9(4) . . ?
C89 C90 H90 119.5 . . ?
C91 C90 H90 119.5 . . ?
C86 C91 C90 121.3(4) . . ?
C86 C91 H91 119.3 . . ?
C90 C91 H91 119.3 . . ?
C89 C92 H92A 109.5 . . ?
C89 C92 H92B 109.5 . . ?
H92A C92 H92B 109.5 . . ?
C89 C92 H92C 109.5 . . ?
H92A C92 H92C 109.5 . . ?
H92B C92 H92C 109.5 . . ?
C98 C93 C94 115.2(9) . . ?
C98 C93 H93 122.4 . . ?
C94 C93 H93 122.4 . . ?
C95 C94 C93 122.2(7) . . ?
C95 C94 H94 118.9 . . ?
C93 C94 H94 118.9 . . ?
C96 C95 C94 120.6(8) . . ?
C96 C95 H95 119.7 . . ?
C94 C95 H95 119.7 . . ?
C95 C96 C97 117.5(7) . . ?
C95 C96 H96 121.2 . . ?
C97 C96 H96 121.2 . . ?
C98 C97 C96 116.7(6) . . ?
C98 C97 C99 128.7(8) . . ?
C96 C97 C99 114.4(7) . . ?
C93 C98 C97 127.9(9) . . ?
C93 C98 H98 116.1 . . ?
C97 C98 H98 116.1 . . ?
C97 C99 H99A 109.5 . . ?
C97 C99 H99B 109.5 . . ?
H99A C99 H99B 109.5 . . ?
C97 C99 H99C 109.5 . . ?
H99A C99 H99C 109.5 . . ?
H99B C99 H99C 109.5 . . ?
C101 C100 C105 121.6(7) . . ?
C101 C100 H100 119.2 . . ?
C105 C100 H100 119.2 . . ?
C102 C101 C100 115.9(8) . . ?
C102 C101 H101 122.0 . . ?
C100 C101 H101 122.0 . . ?
C101 C102 C103 130.0(8) . . ?
C101 C102 H102 115.0 . . ?
C103 C102 H102 115.0 . . ?
C102 C103 C104 113.1(6) . . ?
C102 C103 H103 123.4 . . ?
C104 C103 H103 123.4 . . ?
C105 C104 C106 121.2(8) . . ?
C105 C104 C103 120.3(7) . . ?
C106 C104 C103 118.4(7) . . ?
C104 C105 C100 118.9(7) . . ?
C104 C105 H105 120.6 . . ?
C100 C105 H105 120.6 . . ?
C104 C106 H10A 109.5 . . ?
C104 C106 H10B 109.5 . . ?
H10A C106 H10B 109.5 . . ?
C104 C106 H10C 109.5 . . ?
H10A C106 H10C 109.5 . . ?
H10B C106 H10C 109.5 . . ?
C112 C107 C108 123.9(9) . . ?
C112 C107 H107 118.1 . . ?
C108 C107 H107 118.1 . . ?
C107 C108 C109 116.7(9) . . ?
C107 C108 H108 121.7 . . ?
C109 C108 H108 121.7 . . ?
C110 C109 C108 123.7(11) . . ?
C110 C109 H109 118.2 . . ?
C108 C109 H109 118.2 . . ?
C109 C110 C111 118.9(9) . . ?
C109 C110 H110 120.6 . . ?
C111 C110 H110 120.6 . . ?
C110 C111 C112 118.8(8) . . ?
C110 C111 H111 120.6 . . ?
C112 C111 H111 120.6 . . ?
C107 C112 C113 120.0(10) . . ?
C107 C112 C111 117.3(8) . . ?
C113 C112 C111 122.7(9) . . ?
C112 C113 H11A 109.5 . . ?
C112 C113 H11B 109.5 . . ?
H11A C113 H11B 109.5 . . ?
C112 C113 H11C 109.5 . . ?
H11A C113 H11C 109.5 . . ?
H11B C113 H11C 109.5 . . ?
C119 C114 C115 116.9(3) . . ?
C119 C114 C10 120.1(3) . . ?
C115 C114 C10 123.0(3) . . ?
C119 C114 K1 78.7(2) . . ?
C115 C114 K1 74.28(19) . . ?
C10 C114 K1 116.0(2) . . ?
C116 C115 C114 120.9(3) . . ?
C116 C115 K1 78.7(2) . . ?
C114 C115 K1 80.9(2) . . ?
C116 C115 H115 119.5 . . ?
C114 C115 H115 119.5 . . ?
K1 C115 H115 111.1 . . ?
C117 C116 C115 121.9(3) . . ?
C117 C116 K1 80.6(2) . . ?
C115 C116 K1 76.6(2) . . ?
C117 C116 H116 119.1 . . ?
C115 C116 H116 119.1 . . ?
K1 C116 H116 114.0 . . ?
C116 C117 C118 117.5(3) . . ?
C116 C117 C120 121.5(4) . . ?
C118 C117 C120 121.0(4) . . ?
C116 C117 K1 75.1(2) . . ?
C118 C117 K1 78.5(2) . . ?
C120 C117 K1 116.6(3) . . ?
C119 C118 C117 121.4(4) . . ?
C119 C118 K1 77.9(2) . . ?
C117 C118 K1 77.3(2) . . ?
C119 C118 H118 119.3 . . ?
C117 C118 H118 119.3 . . ?
K1 C118 H118 116.0 . . ?
C118 C119 C114 121.4(3) . . ?
C118 C119 K1 78.2(2) . . ?
C114 C119 K1 76.9(2) . . ?
C118 C119 H119 119.3 . . ?
C114 C119 H119 119.3 . . ?
K1 C119 H119 116.2 . . ?
C117 C120 H12A 109.5 . . ?
C117 C120 H12B 109.5 . . ?
H12A C120 H12B 109.5 . . ?
C117 C120 H12C 109.5 . . ?
H12A C120 H12C 109.5 . . ?
H12B C120 H12C 109.5 . . ?
C73 C121 C69 117.2(3) . . ?
C73 C121 C74 121.0(3) . . ?
C69 C121 C74 121.8(3) . . ?
C73 C121 K1 79.6(2) . . ?
C69 C121 K1 76.4(2) . . ?
C74 C121 K1 113.0(2) . . ?
Dy2 Cl1 K2 129.24(3) . . ?
Dy2 Cl1 K1 97.95(3) . . ?
K2 Cl1 K1 91.61(3) . . ?
Dy2 Cl2 K1 95.57(3) . . ?
Dy1 Cl3 K1 116.05(3) . . ?
Dy1 Cl3 K2 89.69(3) . . ?
K1 Cl3 K2 82.48(3) . . ?
Dy1 Cl4 K2 98.49(3) . . ?
Cl4 Dy1 Cl3 91.62(3) . . ?
Cl4 Dy1 C44 79.94(8) . . ?
Cl3 Dy1 C44 119.27(7) . . ?
Cl4 Dy1 C77 111.13(7) . . ?
Cl3 Dy1 C77 130.29(7) . . ?
C44 Dy1 C77 108.21(10) . . ?
Cl4 Dy1 C43 104.66(8) . . ?
Cl3 Dy1 C43 135.13(7) . . ?
C44 Dy1 C43 30.67(10) . . ?
C77 Dy1 C43 82.46(10) . . ?
Cl4 Dy1 C78 135.95(8) . . ?
Cl3 Dy1 C78 103.96(7) . . ?
C44 Dy1 C78 123.44(10) . . ?
C77 Dy1 C78 30.96(10) . . ?
C43 Dy1 C78 92.84(10) . . ?
Cl4 Dy1 C47 129.99(8) . . ?
Cl3 Dy1 C47 110.02(7) . . ?
C44 Dy1 C47 50.07(10) . . ?
C77 Dy1 C47 88.78(10) . . ?
C43 Dy1 C47 30.61(10) . . ?
C78 Dy1 C47 83.05(10) . . ?
Cl4 Dy1 C79 118.84(7) . . ?
Cl3 Dy1 C79 80.34(7) . . ?
C44 Dy1 C79 153.93(10) . . ?
C77 Dy1 C79 49.96(10) . . ?
C43 Dy1 C79 123.31(10) . . ?
C78 Dy1 C79 30.49(10) . . ?
C47 Dy1 C79 109.17(10) . . ?
Cl4 Dy1 C45 87.30(7) . . ?
Cl3 Dy1 C45 89.76(7) . . ?
C44 Dy1 C45 30.47(10) . . ?
C77 Dy1 C45 132.99(10) . . ?
C43 Dy1 C45 50.67(10) . . ?
C78 Dy1 C45 132.74(10) . . ?
C47 Dy1 C45 49.99(10) . . ?
C79 Dy1 C45 152.03(10) . . ?
Cl4 Dy1 C76 85.78(7) . . ?
Cl3 Dy1 C76 118.21(7) . . ?
C44 Dy1 C76 120.86(10) . . ?
C77 Dy1 C76 30.14(10) . . ?
C43 Dy1 C76 104.67(10) . . ?
C78 Dy1 C76 50.46(9) . . ?
C47 Dy1 C76 118.15(10) . . ?
C79 Dy1 C76 49.46(9) . . ?
C45 Dy1 C76 151.32(10) . . ?
Cl4 Dy1 C46 117.19(7) . . ?
Cl3 Dy1 C46 85.00(7) . . ?
C44 Dy1 C46 49.90(10) . . ?
C77 Dy1 C46 118.10(10) . . ?
C43 Dy1 C46 50.29(10) . . ?
C78 Dy1 C46 105.19(10) . . ?
C47 Dy1 C46 30.01(9) . . ?
C79 Dy1 C46 122.17(10) . . ?
C45 Dy1 C46 30.20(9) . . ?
C76 Dy1 C46 147.99(9) . . ?
Cl4 Dy1 C75 90.10(7) . . ?
Cl3 Dy1 C75 88.56(7) . . ?
C44 Dy1 C75 150.40(10) . . ?
C77 Dy1 C75 49.76(10) . . ?
C43 Dy1 C75 131.89(9) . . ?
C78 Dy1 C75 50.31(10) . . ?
C47 Dy1 C75 133.13(9) . . ?
C79 Dy1 C75 29.92(9) . . ?
C45 Dy1 C75 176.87(9) . . ?
C76 Dy1 C75 29.89(9) . . ?
C46 Dy1 C75 152.06(9) . . ?
Cl2 Dy2 Cl1 87.19(3) . . ?
Cl2 Dy2 C29 82.26(8) . . ?
Cl1 Dy2 C29 113.06(8) . . ?
Cl2 Dy2 C25 101.18(8) . . ?
Cl1 Dy2 C25 137.72(8) . . ?
C29 Dy2 C25 30.83(11) . . ?
Cl2 Dy2 C8 110.56(8) . . ?
Cl1 Dy2 C8 130.85(8) . . ?
C29 Dy2 C8 114.51(10) . . ?
C25 Dy2 C8 85.06(11) . . ?
Cl2 Dy2 C7 134.21(8) . . ?
Cl1 Dy2 C7 105.27(7) . . ?
C29 Dy2 C7 128.20(10) . . ?
C25 Dy2 C7 98.10(11) . . ?
C8 Dy2 C7 31.04(10) . . ?
Cl2 Dy2 C11 116.00(7) . . ?
Cl1 Dy2 C11 80.48(7) . . ?
C29 Dy2 C11 158.61(10) . . ?
C25 Dy2 C11 128.80(10) . . ?
C8 Dy2 C11 50.40(10) . . ?
C7 Dy2 C11 30.72(9) . . ?
Cl2 Dy2 C26 130.71(8) . . ?
Cl1 Dy2 C26 119.90(8) . . ?
C29 Dy2 C26 50.21(11) . . ?
C25 Dy2 C26 30.85(11) . . ?
C8 Dy2 C26 83.25(11) . . ?
C7 Dy2 C26 80.99(10) . . ?
C11 Dy2 C26 109.05(10) . . ?
Cl2 Dy2 C28 96.63(8) . . ?
Cl1 Dy2 C28 86.88(8) . . ?
C29 Dy2 C28 30.70(11) . . ?
C25 Dy2 C28 51.19(11) . . ?
C8 Dy2 C28 132.65(10) . . ?
C7 Dy2 C28 127.34(10) . . ?
C11 Dy2 C28 144.07(11) . . ?
C26 Dy2 C28 50.27(10) . . ?
Cl2 Dy2 C10 86.79(7) . . ?
Cl1 Dy2 C10 87.26(7) . . ?
C29 Dy2 C10 156.23(11) . . ?
C25 Dy2 C10 134.11(10) . . ?
C8 Dy2 C10 50.55(10) . . ?
C7 Dy2 C10 51.10(10) . . ?
C11 Dy2 C10 30.60(10) . . ?
C26 Dy2 C10 130.77(10) . . ?
C28 Dy2 C10 173.06(10) . . ?
Cl2 Dy2 C27 127.19(8) . . ?
Cl1 Dy2 C27 91.06(7) . . ?
C29 Dy2 C27 50.45(11) . . ?
C25 Dy2 C27 50.95(11) . . ?
C8 Dy2 C27 109.94(10) . . ?
C7 Dy2 C27 97.01(10) . . ?
C11 Dy2 C27 115.68(10) . . ?
C26 Dy2 C27 30.16(11) . . ?
C28 Dy2 C27 30.65(10) . . ?
C10 Dy2 C27 145.88(10) . . ?
Cl2 Dy2 C9 84.09(7) . . ?
Cl1 Dy2 C9 117.25(7) . . ?
C29 Dy2 C9 126.84(11) . . ?
C25 Dy2 C9 104.86(11) . . ?
C8 Dy2 C9 30.36(10) . . ?
C7 Dy2 C9 50.78(10) . . ?
C11 Dy2 C9 50.07(10) . . ?
C26 Dy2 C9 112.09(10) . . ?
C28 Dy2 C9 155.84(10) . . ?
C10 Dy2 C9 30.38(10) . . ?
C27 Dy2 C9 140.21(10) . . ?
Cl1 K1 Cl3 76.73(3) . . ?
Cl1 K1 Cl2 70.26(3) . . ?
Cl3 K1 Cl2 139.99(4) . . ?
Cl1 K1 C115 96.34(6) . . ?
Cl3 K1 C115 138.09(7) . . ?
Cl2 K1 C115 68.98(6) . . ?
Cl1 K1 C69 125.93(7) . . ?
Cl3 K1 C69 111.24(7) . . ?
Cl2 K1 C69 73.20(7) . . ?
C115 K1 C69 106.14(9) . . ?
Cl1 K1 C116 117.23(7) . . ?
Cl3 K1 C116 126.16(7) . . ?
Cl2 K1 C116 89.60(7) . . ?
C115 K1 C116 24.72(8) . . ?
C69 K1 C116 100.71(10) . . ?
Cl1 K1 C121 141.00(7) . . ?
Cl3 K1 C121 127.18(7) . . ?
Cl2 K1 C121 73.58(7) . . ?
C115 K1 C121 83.79(9) . . ?
C69 K1 C121 24.63(9) . . ?
C116 K1 C121 76.09(9) . . ?
Cl1 K1 C70 125.55(7) . . ?
Cl3 K1 C70 86.95(6) . . ?
Cl2 K1 C70 94.15(6) . . ?
C115 K1 C70 127.11(9) . . ?
C69 K1 C70 24.60(9) . . ?
C116 K1 C70 114.32(9) . . ?
C121 K1 C70 43.48(9) . . ?
Cl1 K1 C114 73.87(6) . . ?
Cl3 K1 C114 120.23(7) . . ?
Cl2 K1 C114 71.42(6) . . ?
C115 K1 C114 24.82(8) . . ?
C69 K1 C114 128.22(9) . . ?
C116 K1 C114 43.47(8) . . ?
C121 K1 C114 107.84(9) . . ?
C70 K1 C114 151.30(9) . . ?
Cl1 K1 C73 165.13(7) . . ?
Cl3 K1 C73 114.59(7) . . ?
Cl2 K1 C73 95.41(7) . . ?
C115 K1 C73 81.55(9) . . ?
C69 K1 C73 42.37(9) . . ?
C116 K1 C73 64.98(9) . . ?
C121 K1 C73 24.30(9) . . ?
C70 K1 C73 49.37(9) . . ?
C114 K1 C73 105.98(9) . . ?
Cl1 K1 C117 115.15(7) . . ?
Cl3 K1 C117 101.87(7) . . ?
Cl2 K1 C117 112.15(7) . . ?
C115 K1 C117 43.41(9) . . ?
C69 K1 C117 114.90(10) . . ?
C116 K1 C117 24.30(9) . . ?
C121 K1 C117 91.58(10) . . ?
C70 K1 C117 118.98(9) . . ?
C114 K1 C117 50.75(8) . . ?
C73 K1 C117 73.26(9) . . ?
Cl1 K1 C119 72.70(7) . . ?
Cl3 K1 C119 97.11(7) . . ?
Cl2 K1 C119 94.10(6) . . ?
C115 K1 C119 42.76(9) . . ?
C69 K1 C119 148.49(10) . . ?
C116 K1 C119 49.44(9) . . ?
C121 K1 C119 124.56(10) . . ?
C70 K1 C119 161.69(9) . . ?
C114 K1 C119 24.36(9) . . ?
C73 K1 C119 113.50(9) . . ?
C117 K1 C119 42.71(9) . . ?
Cl1 K2 C60 107.29(7) . . ?
Cl1 K2 Cl4 121.94(4) . . ?
C60 K2 Cl4 96.66(7) . . ?
Cl1 K2 C59 101.65(8) . . ?
C60 K2 C59 25.87(9) . . ?
Cl4 K2 C59 119.27(7) . . ?
Cl1 K2 C33 118.08(8) . . ?
C60 K2 C33 127.01(11) . . ?
Cl4 K2 C33 82.12(8) . . ?
C59 K2 C33 114.08(12) . . ?
Cl1 K2 C34 100.01(8) . . ?
C60 K2 C34 151.16(11) . . ?
Cl4 K2 C34 76.05(7) . . ?
C59 K2 C34 138.58(11) . . ?
C33 K2 C34 25.32(11) . . ?
Cl1 K2 C32 108.19(8) . . ?
C60 K2 C32 116.85(11) . . ?
Cl4 K2 C32 106.20(8) . . ?
C59 K2 C32 96.38(11) . . ?
C33 K2 C32 24.81(11) . . ?
C34 K2 C32 43.06(11) . . ?
Cl1 K2 C55 129.80(7) . . ?
C60 K2 C55 25.12(9) . . ?
Cl4 K2 C55 74.88(6) . . ?
C59 K2 C55 44.40(9) . . ?
C33 K2 C55 110.62(10) . . ?
C34 K2 C55 130.09(10) . . ?
C32 K2 C55 110.93(10) . . ?
Cl1 K2 C35 76.39(7) . . ?
C60 K2 C35 164.99(10) . . ?
Cl4 K2 C35 93.36(7) . . ?
C59 K2 C35 139.78(10) . . ?
C33 K2 C35 43.60(10) . . ?
C34 K2 C35 24.29(10) . . ?
C32 K2 C35 49.15(11) . . ?
C55 K2 C35 153.74(9) . . ?
Cl1 K2 C58 116.66(8) . . ?
C60 K2 C58 43.72(9) . . ?
Cl4 K2 C58 117.10(7) . . ?
C59 K2 C58 24.22(10) . . ?
C33 K2 C58 89.89(12) . . ?
C34 K2 C58 114.68(11) . . ?
C32 K2 C58 73.79(11) . . ?
C55 K2 C58 50.28(8) . . ?
C35 K2 C58 121.40(10) . . ?
Cl1 K2 C31 84.73(7) . . ?
C60 K2 C31 123.98(10) . . ?
Cl4 K2 C31 123.30(7) . . ?
C59 K2 C31 98.77(10) . . ?
C33 K2 C31 42.74(10) . . ?
C34 K2 C31 48.86(10) . . ?
C32 K2 C31 23.64(9) . . ?
C55 K2 C31 128.10(9) . . ?
C35 K2 C31 41.13(10) . . ?
C58 K2 C31 81.45(9) . . ?
Cl1 K2 Cl3 72.29(3) . . ?
C60 K2 Cl3 68.58(7) . . ?
Cl4 K2 Cl3 68.82(3) . . ?
C59 K2 Cl3 89.83(7) . . ?
C33 K2 Cl3 149.17(9) . . ?
C34 K2 Cl3 130.49(8) . . ?
C32 K2 Cl3 173.49(9) . . ?
C55 K2 Cl3 72.32(6) . . ?
C35 K2 Cl3 125.81(7) . . ?
C58 K2 Cl3 112.01(7) . . ?
C31 K2 Cl3 156.69(7) . . ?
C1B C122 C1A 117.4(15) . . ?
C1B C122 H122 121.3 . . ?
C1A C122 H122 121.3 . . ?
C122 C1A C1C 117.3(16) . . ?
C122 C1A H1A 121.4 . . ?
C1C C1A H1A 121.4 . . ?
C122 C1B C1D 122.4(14) . . ?
C122 C1B C1E 117.3(15) . . ?
C1D C1B C1E 118.6(16) . . ?
C1F C1C C1A 123.7(17) . . ?
C1F C1C H1C 118.2 . . ?
C1A C1C H1C 118.2 . . ?
C1F C1D C1B 118.2(16) . . ?
C1F C1D H1D 120.9 . . ?
C1B C1D H1D 120.9 . . ?
C1B C1E H1EA 109.5 . . ?
C1B C1E H1EB 109.5 . . ?
H1EA C1E H1EB 109.5 . . ?
C1B C1E H1EC 109.5 . . ?
H1EA C1E H1EC 109.5 . . ?
H1EB C1E H1EC 109.5 . . ?
C1C C1F C1D 120.0(16) . . ?
C1C C1F H1F 120.0 . . ?
C1D C1F H1F 120.0 . . ?
C1H C1G H1GA 109.5 . . ?
C1H C1G H1GB 109.5 . . ?
H1GA C1G H1GB 109.5 . . ?
C1H C1G H1GC 109.5 . . ?
H1GA C1G H1GC 109.5 . . ?
H1GB C1G H1GC 109.5 . . ?
C1M C1H C1I 117.2(9) . . ?
C1M C1H C1G 121.4(11) . . ?
C1I C1H C1G 121.4(11) . . ?
C1J C1I C1H 122.0(11) . . ?
C1J C1I H1I 119.0 . . ?
C1H C1I H1I 119.0 . . ?
C1I C1J C1K 119.3(11) . . ?
C1I C1J H1J 120.3 . . ?
C1K C1J H1J 120.3 . . ?
C1J C1K C1L 119.5(10) . . ?
C1J C1K H1K 120.2 . . ?
C1L C1K H1K 120.2 . . ?
C1M C1L C1K 118.7(10) . . ?
C1M C1L H1L 120.6 . . ?
C1K C1L H1L 120.6 . . ?
C1H C1M C1L 123.3(10) . . ?
C1H C1M H1M 118.4 . . ?
C1L C1M H1M 118.4 . . ?

loop_
_geom_bond_atom_site_label_1
_geom_bond_atom_site_label_2
_geom_bond_distance
_geom_bond_site_symmetry_2
_geom_bond_publ_flag
C1 C6 1.381(5) . ?
C1 C2 1.384(5) . ?
C1 H1 0.9500 . ?
C2 C3 1.370(5) . ?
C2 H2 0.9500 . ?
C3 C4 1.365(6) . ?
C3 H3 0.9500 . ?
C4 C5 1.386(5) . ?
C4 H4 0.9500 . ?
C5 C6 1.393(5) . ?
C5 H5 0.9500 . ?
C6 C7 1.478(5) . ?
C7 C11 1.409(4) . ?
C7 C8 1.420(5) . ?
C7 Dy2 2.655(3) . ?
C8 C9 1.410(5) . ?
C8 Dy2 2.650(3) . ?
C8 H8 0.9500 . ?
C9 C10 1.427(5) . ?
C9 C12 1.492(5) . ?
C9 Dy2 2.728(3) . ?
C10 C11 1.421(5) . ?
C10 C114 1.480(4) . ?
C10 Dy2 2.718(3) . ?
C11 Dy2 2.662(3) . ?
C11 H11 0.9500 . ?
C12 C13 1.373(5) . ?
C12 C17 1.385(5) . ?
C13 C14 1.397(5) . ?
C13 H13 0.9500 . ?
C14 C15 1.368(6) . ?
C14 H14 0.9500 . ?
C15 C16 1.360(7) . ?
C15 C18 1.526(6) . ?
C16 C17 1.397(6) . ?
C16 H16 0.9500 . ?
C17 H17 0.9500 . ?
C18 H18A 0.9800 . ?
C18 H18B 0.9800 . ?
C18 H18C 0.9800 . ?
C19 C20 1.380(6) . ?
C19 C24 1.399(6) . ?
C19 H19 0.9500 . ?
C20 C21 1.360(7) . ?
C20 H20 0.9500 . ?
C21 C22 1.370(8) . ?
C21 H21 0.9500 . ?
C22 C23 1.398(7) . ?
C22 H22 0.9500 . ?
C23 C24 1.387(6) . ?
C23 H23 0.9500 . ?
C24 C25 1.474(5) . ?
C25 C29 1.406(5) . ?
C25 C26 1.414(5) . ?
C25 Dy2 2.644(3) . ?
C26 C27 1.404(5) . ?
C26 Dy2 2.672(3) . ?
C26 H26 0.9500 . ?
C27 C28 1.434(5) . ?
C27 C62 1.492(5) . ?
C27 Dy2 2.723(3) . ?
C28 C29 1.417(5) . ?
C28 C30 1.475(5) . ?
C28 Dy2 2.703(3) . ?
C29 Dy2 2.644(3) . ?
C29 H29 0.9500 . ?
C30 C31 1.391(5) . ?
C30 C35 1.402(5) . ?
C30 K2 3.502(3) . ?
C31 C32 1.388(5) . ?
C31 K2 3.450(4) . ?
C31 H31 0.9500 . ?
C32 C33 1.388(6) . ?
C32 K2 3.277(4) . ?
C32 H32 0.9500 . ?
C33 C34 1.387(6) . ?
C33 C36 1.514(6) . ?
C33 K2 3.158(4) . ?
C34 C35 1.379(5) . ?
C34 K2 3.172(4) . ?
C34 H34 0.9500 . ?
C35 K2 3.336(4) . ?
C35 H35 0.9500 . ?
C36 H36A 0.9800 . ?
C36 H36B 0.9800 . ?
C36 H36C 0.9800 . ?
C37 C42 1.381(5) . ?
C37 C38 1.392(5) . ?
C37 H37 0.9500 . ?
C38 C39 1.358(7) . ?
C38 H38 0.9500 . ?
C39 C40 1.369(7) . ?
C39 H39 0.9500 . ?
C40 C41 1.390(6) . ?
C40 H40 0.9500 . ?
C41 C42 1.389(5) . ?
C41 H41 0.9500 . ?
C42 C43 1.475(5) . ?
C43 C44 1.406(5) . ?
C43 C47 1.410(5) . ?
C43 Dy1 2.662(3) . ?
C44 C45 1.418(4) . ?
C44 Dy1 2.654(3) . ?
C44 H44 0.9500 . ?
C45 C46 1.431(4) . ?
C45 C55 1.477(4) . ?
C45 Dy1 2.733(3) . ?
C46 C47 1.410(4) . ?
C46 C48 1.484(4) . ?
C46 Dy1 2.759(3) . ?
C47 Dy1 2.678(3) . ?
C47 H47 0.9500 . ?
C48 C53 1.385(5) . ?
C48 C49 1.400(5) . ?
C49 C50 1.375(5) . ?
C49 H49 0.9500 . ?
C50 C51 1.376(5) . ?
C50 H50 0.9500 . ?
C51 C52 1.382(5) . ?
C51 C54 1.515(5) . ?
C52 C53 1.377(5) . ?
C52 H52 0.9500 . ?
C53 H53 0.9500 . ?
C54 H54A 0.9800 . ?
C54 H54B 0.9800 . ?
C54 H54C 0.9800 . ?
C55 C60 1.395(5) . ?
C55 C56 1.397(5) . ?
C55 K2 3.278(3) . ?
C56 C57 1.384(5) . ?
C56 K2 3.486(4) . ?
C56 H56 0.9500 . ?
C57 C58 1.380(6) . ?
C57 K2 3.536(4) . ?
C57 H57 0.9500 . ?
C58 C59 1.390(5) . ?
C58 C61 1.526(5) . ?
C58 K2 3.387(4) . ?
C59 C60 1.391(5) . ?
C59 K2 3.137(4) . ?
C59 H59 0.9500 . ?
C60 K2 3.070(3) . ?
C60 H60 0.9500 . ?
C61 H61A 0.9800 . ?
C61 H61B 0.9800 . ?
C61 H61C 0.9800 . ?
C62 C67 1.379(5) . ?
C62 C63 1.385(5) . ?
C63 C64 1.393(6) . ?
C63 H63 0.9500 . ?
C64 C65 1.366(6) . ?
C64 H64 0.9500 . ?
C65 C66 1.381(5) . ?
C65 C68 1.520(6) . ?
C66 C67 1.385(5) . ?
C66 H66 0.9500 . ?
C67 H67 0.9500 . ?
C68 H68A 0.9800 . ?
C68 H68B 0.9800 . ?
C68 H68C 0.9800 . ?
C69 C121 1.386(5) . ?
C69 C70 1.388(5) . ?
C69 K1 3.232(3) . ?
C69 H69 0.9500 . ?
C70 C71 1.397(5) . ?
C70 K1 3.279(3) . ?
C70 H70 0.9500 . ?
C71 C72 1.394(5) . ?
C71 C75 1.477(5) . ?
C71 K1 3.346(3) . ?
C72 C73 1.382(5) . ?
C72 K1 3.342(3) . ?
C72 H72 0.9500 . ?
C73 C121 1.383(5) . ?
C73 K1 3.306(3) . ?
C73 H73 0.9500 . ?
C74 C121 1.513(5) . ?
C74 H74A 0.9800 . ?
C74 H74B 0.9800 . ?
C74 H74C 0.9800 . ?
C75 C79 1.412(4) . ?
C75 C76 1.425(4) . ?
C75 Dy1 2.768(3) . ?
C76 C77 1.411(5) . ?
C76 C86 1.483(4) . ?
C76 Dy1 2.758(3) . ?
C77 C78 1.421(5) . ?
C77 Dy1 2.658(3) . ?
C77 H77 0.9500 . ?
C78 C79 1.409(5) . ?
C78 C80 1.469(5) . ?
C78 Dy1 2.665(3) . ?
C79 Dy1 2.694(3) . ?
C79 H79 0.9500 . ?
C80 C81 1.391(5) . ?
C80 C85 1.394(5) . ?
C81 C82 1.382(5) . ?
C81 H81 0.9500 . ?
C82 C83 1.378(6) . ?
C82 H82 0.9500 . ?
C83 C84 1.373(6) . ?
C83 H83 0.9500 . ?
C84 C85 1.384(5) . ?
C84 H84 0.9500 . ?
C85 H85 0.9500 . ?
C86 C91 1.384(5) . ?
C86 C87 1.388(5) . ?
C87 C88 1.400(5) . ?
C87 H87 0.9500 . ?
C88 C89 1.373(6) . ?
C88 H88 0.9500 . ?
C89 C90 1.374(7) . ?
C89 C92 1.526(6) . ?
C90 C91 1.394(6) . ?
C90 H90 0.9500 . ?
C91 H91 0.9500 . ?
C92 H92A 0.9800 . ?
C92 H92B 0.9800 . ?
C92 H92C 0.9800 . ?
C93 C98 1.270(9) . ?
C93 C94 1.416(11) . ?
C93 H93 0.9500 . ?
C94 C95 1.369(10) . ?
C94 H94 0.9500 . ?
C95 C96 1.339(9) . ?
C95 H95 0.9500 . ?
C96 C97 1.459(9) . ?
C96 H96 0.9500 . ?
C97 C98 1.353(9) . ?
C97 C99 1.476(9) . ?
C98 H98 0.9500 . ?
C99 H99A 0.9800 . ?
C99 H99B 0.9800 . ?
C99 H99C 0.9800 . ?
C100 C101 1.341(9) . ?
C100 C105 1.413(9) . ?
C100 H100 0.9500 . ?
C101 C102 1.323(8) . ?
C101 H101 0.9500 . ?
C102 C103 1.348(9) . ?
C102 H102 0.9500 . ?
C103 C104 1.436(9) . ?
C103 H103 0.9500 . ?
C104 C105 1.374(8) . ?
C104 C106 1.385(9) . ?
C105 H105 0.9500 . ?
C106 H10A 0.9800 . ?
C106 H10B 0.9800 . ?
C106 H10C 0.9800 . ?
C107 C112 1.319(12) . ?
C107 C108 1.368(12) . ?
C107 H107 0.9500 . ?
C108 C109 1.405(13) . ?
C108 H108 0.9500 . ?
C109 C110 1.314(12) . ?
C109 H109 0.9500 . ?
C110 C111 1.387(12) . ?
C110 H110 0.9500 . ?
C111 C112 1.470(12) . ?
C111 H111 0.9500 . ?
C112 C113 1.463(12) . ?
C113 H11A 0.9800 . ?
C113 H11B 0.9800 . ?
C113 H11C 0.9800 . ?
C114 C119 1.397(5) . ?
C114 C115 1.402(5) . ?
C114 K1 3.299(3) . ?
C115 C116 1.383(5) . ?
C115 K1 3.216(3) . ?
C115 H115 0.9500 . ?
C116 C117 1.381(5) . ?
C116 K1 3.241(4) . ?
C116 H116 0.9500 . ?
C117 C118 1.390(5) . ?
C117 C120 1.512(5) . ?
C117 K1 3.309(4) . ?
C118 C119 1.380(5) . ?
C118 K1 3.325(4) . ?
C118 H118 0.9500 . ?
C119 K1 3.322(4) . ?
C119 H119 0.9500 . ?
C120 H12A 0.9800 . ?
C120 H12B 0.9800 . ?
C120 H12C 0.9800 . ?
C121 K1 3.264(3) . ?
Cl1 Dy2 2.6185(8) . ?
Cl1 K2 3.0279(12) . ?
Cl1 K1 3.0559(11) . ?
Cl2 Dy2 2.5874(8) . ?
Cl2 K1 3.1805(11) . ?
Cl3 Dy1 2.5993(8) . ?
Cl3 K1 3.1404(12) . ?
Cl3 K2 3.4657(12) . ?
Cl4 Dy1 2.5903(8) . ?
Cl4 K2 3.0972(12) . ?
C122 C1B 1.331(14) . ?
C122 C1A 1.406(15) . ?
C122 H122 0.9500 . ?
C1A C1C 1.407(15) . ?
C1A H1A 0.9500 . ?
C1B C1D 1.428(14) . ?
C1B C1E 1.47(2) . ?
C1C C1F 1.295(15) . ?
C1C H1C 0.9500 . ?
C1D C1F 1.350(14) . ?
C1D H1D 0.9500 . ?
C1E H1EA 0.9800 . ?
C1E H1EB 0.9800 . ?
C1E H1EC 0.9800 . ?
C1F H1F 0.9500 . ?
C1G C1H 1.523(14) . ?
C1G H1GA 0.9800 . ?
C1G H1GB 0.9800 . ?
C1G H1GC 0.9800 . ?
C1H C1M 1.361(10) . ?
C1H C1I 1.372(10) . ?
C1I C1J 1.372(10) . ?
C1I H1I 0.9500 . ?
C1J C1K 1.385(11) . ?
C1J H1J 0.9500 . ?
C1K C1L 1.381(10) . ?
C1K H1K 0.9500 . ?
C1L C1M 1.365(10) . ?
C1L H1L 0.9500 . ?
C1M H1M 0.9500 . ?

loop_
_geom_torsion_atom_site_label_1
_geom_torsion_atom_site_label_2
_geom_torsion_atom_site_label_3
_geom_torsion_atom_site_label_4
_geom_torsion
_geom_torsion_site_symmetry_1
_geom_torsion_site_symmetry_2
_geom_torsion_site_symmetry_3
_geom_torsion_site_symmetry_4
_geom_torsion_publ_flag
C6 C1 C2 C3 1.1(7) . . . . ?
C1 C2 C3 C4 0.4(7) . . . . ?
C2 C3 C4 C5 -1.3(7) . . . . ?
C3 C4 C5 C6 0.7(6) . . . . ?
C2 C1 C6 C5 -1.6(6) . . . . ?
C2 C1 C6 C7 175.3(4) . . . . ?
C4 C5 C6 C1 0.7(6) . . . . ?
C4 C5 C6 C7 -176.2(4) . . . . ?
C1 C6 C7 C11 -19.8(5) . . . . ?
C5 C6 C7 C11 157.0(4) . . . . ?
C1 C6 C7 C8 167.2(4) . . . . ?
C5 C6 C7 C8 -16.0(6) . . . . ?
C1 C6 C7 Dy2 73.5(4) . . . . ?
C5 C6 C7 Dy2 -109.7(3) . . . . ?
C11 C7 C8 C9 -2.3(4) . . . . ?
C6 C7 C8 C9 171.8(3) . . . . ?
Dy2 C7 C8 C9 -70.9(2) . . . . ?
C11 C7 C8 Dy2 68.7(2) . . . . ?
C6 C7 C8 Dy2 -117.2(3) . . . . ?
C7 C8 C9 C10 2.6(4) . . . . ?
Dy2 C8 C9 C10 -66.2(2) . . . . ?
C7 C8 C9 C12 -169.5(3) . . . . ?
Dy2 C8 C9 C12 121.7(3) . . . . ?
C7 C8 C9 Dy2 68.8(2) . . . . ?
C8 C9 C10 C11 -1.8(4) . . . . ?
C12 C9 C10 C11 169.6(3) . . . . ?
Dy2 C9 C10 C11 -66.3(2) . . . . ?
C8 C9 C10 C114 -179.9(3) . . . . ?
C12 C9 C10 C114 -8.4(6) . . . . ?
Dy2 C9 C10 C114 115.7(3) . . . . ?
C8 C9 C10 Dy2 64.5(2) . . . . ?
C12 C9 C10 Dy2 -124.1(4) . . . . ?
C8 C7 C11 C10 1.1(4) . . . . ?
C6 C7 C11 C10 -173.2(3) . . . . ?
Dy2 C7 C11 C10 69.3(2) . . . . ?
C8 C7 C11 Dy2 -68.2(2) . . . . ?
C6 C7 C11 Dy2 117.5(3) . . . . ?
C9 C10 C11 C7 0.5(4) . . . . ?
C114 C10 C11 C7 178.6(3) . . . . ?
Dy2 C10 C11 C7 -67.7(2) . . . . ?
C9 C10 C11 Dy2 68.1(2) . . . . ?
C114 C10 C11 Dy2 -113.7(3) . . . . ?
C8 C9 C12 C13 -65.9(5) . . . . ?
C10 C9 C12 C13 123.8(4) . . . . ?
Dy2 C9 C12 C13 24.5(5) . . . . ?
C8 C9 C12 C17 110.8(4) . . . . ?
C10 C9 C12 C17 -59.5(5) . . . . ?
Dy2 C9 C12 C17 -158.8(3) . . . . ?
C17 C12 C13 C14 1.9(6) . . . . ?
C9 C12 C13 C14 178.7(4) . . . . ?
C12 C13 C14 C15 -0.6(7) . . . . ?
C13 C14 C15 C16 -1.1(7) . . . . ?
C13 C14 C15 C18 178.1(4) . . . . ?
C14 C15 C16 C17 1.6(7) . . . . ?
C18 C15 C16 C17 -177.6(4) . . . . ?
C13 C12 C17 C16 -1.4(6) . . . . ?
C9 C12 C17 C16 -178.3(4) . . . . ?
C15 C16 C17 C12 -0.3(7) . . . . ?
C24 C19 C20 C21 0.3(7) . . . . ?
C19 C20 C21 C22 1.1(8) . . . . ?
C20 C21 C22 C23 -1.2(8) . . . . ?
C21 C22 C23 C24 0.0(7) . . . . ?
C22 C23 C24 C19 1.3(6) . . . . ?
C22 C23 C24 C25 179.5(4) . . . . ?
C20 C19 C24 C23 -1.5(6) . . . . ?
C20 C19 C24 C25 -179.7(4) . . . . ?
C23 C24 C25 C29 -2.3(6) . . . . ?
C19 C24 C25 C29 175.9(4) . . . . ?
C23 C24 C25 C26 -177.5(4) . . . . ?
C19 C24 C25 C26 0.6(6) . . . . ?
C23 C24 C25 Dy2 89.5(4) . . . . ?
C19 C24 C25 Dy2 -92.3(4) . . . . ?
C29 C25 C26 C27 -0.1(4) . . . . ?
C24 C25 C26 C27 175.9(3) . . . . ?
Dy2 C25 C26 C27 -69.0(2) . . . . ?
C29 C25 C26 Dy2 68.9(2) . . . . ?
C24 C25 C26 Dy2 -115.1(3) . . . . ?
C25 C26 C27 C28 0.2(4) . . . . ?
Dy2 C26 C27 C28 -66.5(2) . . . . ?
C25 C26 C27 C62 -171.7(3) . . . . ?
Dy2 C26 C27 C62 121.5(3) . . . . ?
C25 C26 C27 Dy2 66.7(2) . . . . ?
C26 C27 C28 C29 -0.2(4) . . . . ?
C62 C27 C28 C29 171.3(3) . . . . ?
Dy2 C27 C28 C29 -66.1(2) . . . . ?
C26 C27 C28 C30 -174.7(3) . . . . ?
C62 C27 C28 C30 -3.2(6) . . . . ?
Dy2 C27 C28 C30 119.4(3) . . . . ?
C26 C27 C28 Dy2 65.9(2) . . . . ?
C62 C27 C28 Dy2 -122.6(3) . . . . ?
C26 C25 C29 C28 0.0(4) . . . . ?
C24 C25 C29 C28 -176.0(3) . . . . ?
Dy2 C25 C29 C28 69.6(2) . . . . ?
C26 C25 C29 Dy2 -69.6(2) . . . . ?
C24 C25 C29 Dy2 114.4(3) . . . . ?
C27 C28 C29 C25 0.1(4) . . . . ?
C30 C28 C29 C25 174.9(3) . . . . ?
Dy2 C28 C29 C25 -68.1(2) . . . . ?
C27 C28 C29 Dy2 68.2(2) . . . . ?
C30 C28 C29 Dy2 -117.0(3) . . . . ?
C29 C28 C30 C31 -145.8(4) . . . . ?
C27 C28 C30 C31 27.8(5) . . . . ?
Dy2 C28 C30 C31 124.6(3) . . . . ?
C29 C28 C30 C35 30.5(5) . . . . ?
C27 C28 C30 C35 -155.9(3) . . . . ?
Dy2 C28 C30 C35 -59.1(4) . . . . ?
C29 C28 C30 K2 118.2(3) . . . . ?
C27 C28 C30 K2 -68.2(4) . . . . ?
Dy2 C28 C30 K2 28.6(4) . . . . ?
C35 C30 C31 C32 -0.6(5) . . . . ?
C28 C30 C31 C32 175.7(3) . . . . ?
K2 C30 C31 C32 -61.2(3) . . . . ?
C35 C30 C31 K2 60.6(3) . . . . ?
C28 C30 C31 K2 -123.0(3) . . . . ?
C30 C31 C32 C33 -0.4(6) . . . . ?
K2 C31 C32 C33 -66.4(3) . . . . ?
C30 C31 C32 K2 66.0(3) . . . . ?
C31 C32 C33 C34 0.7(6) . . . . ?
K2 C32 C33 C34 -72.2(3) . . . . ?
C31 C32 C33 C36 -179.6(4) . . . . ?
K2 C32 C33 C36 107.5(4) . . . . ?
C31 C32 C33 K2 72.9(4) . . . . ?
C32 C33 C34 C35 -0.1(6) . . . . ?
C36 C33 C34 C35 -179.7(4) . . . . ?
K2 C33 C34 C35 -74.9(3) . . . . ?
C32 C33 C34 K2 74.8(3) . . . . ?
C36 C33 C34 K2 -104.9(4) . . . . ?
C33 C34 C35 C30 -1.0(6) . . . . ?
K2 C34 C35 C30 -71.7(3) . . . . ?
C33 C34 C35 K2 70.7(3) . . . . ?
C31 C30 C35 C34 1.3(5) . . . . ?
C28 C30 C35 C34 -175.2(3) . . . . ?
K2 C30 C35 C34 64.5(3) . . . . ?
C31 C30 C35 K2 -63.2(3) . . . . ?
C28 C30 C35 K2 120.4(3) . . . . ?
C42 C37 C38 C39 -0.7(7) . . . . ?
C37 C38 C39 C40 1.4(8) . . . . ?
C38 C39 C40 C41 -0.8(8) . . . . ?
C39 C40 C41 C42 -0.7(8) . . . . ?
C38 C37 C42 C41 -0.7(6) . . . . ?
C38 C37 C42 C43 176.6(4) . . . . ?
C40 C41 C42 C37 1.4(7) . . . . ?
C40 C41 C42 C43 -175.9(4) . . . . ?
C37 C42 C43 C44 -161.8(4) . . . . ?
C41 C42 C43 C44 15.4(6) . . . . ?
C37 C42 C43 C47 9.7(6) . . . . ?
C41 C42 C43 C47 -173.1(4) . . . . ?
C37 C42 C43 Dy1 104.8(4) . . . . ?
C41 C42 C43 Dy1 -78.0(4) . . . . ?
C47 C43 C44 C45 -1.8(4) . . . . ?
C42 C43 C44 C45 171.1(3) . . . . ?
Dy1 C43 C44 C45 -70.8(2) . . . . ?
C47 C43 C44 Dy1 69.0(2) . . . . ?
C42 C43 C44 Dy1 -118.1(3) . . . . ?
C43 C44 C45 C46 0.5(4) . . . . ?
Dy1 C44 C45 C46 -68.5(2) . . . . ?
C43 C44 C45 C55 -175.9(3) . . . . ?
Dy1 C44 C45 C55 115.1(3) . . . . ?
C43 C44 C45 Dy1 68.9(2) . . . . ?
C44 C45 C46 C47 1.1(4) . . . . ?
C55 C45 C46 C47 177.3(3) . . . . ?
Dy1 C45 C46 C47 -64.5(2) . . . . ?
C44 C45 C46 C48 -165.9(3) . . . . ?
C55 C45 C46 C48 10.3(6) . . . . ?
Dy1 C45 C46 C48 128.5(3) . . . . ?
C44 C45 C46 Dy1 65.6(2) . . . . ?
C55 C45 C46 Dy1 -118.2(3) . . . . ?
C44 C43 C47 C46 2.5(4) . . . . ?
C42 C43 C47 C46 -170.4(3) . . . . ?
Dy1 C43 C47 C46 70.9(2) . . . . ?
C44 C43 C47 Dy1 -68.4(2) . . . . ?
C42 C43 C47 Dy1 118.8(3) . . . . ?
C45 C46 C47 C43 -2.2(4) . . . . ?
C48 C46 C47 C43 165.8(3) . . . . ?
Dy1 C46 C47 C43 -68.1(2) . . . . ?
C45 C46 C47 Dy1 65.9(2) . . . . ?
C48 C46 C47 Dy1 -126.1(3) . . . . ?
C47 C46 C48 C53 58.8(5) . . . . ?
C45 C46 C48 C53 -136.0(4) . . . . ?
Dy1 C46 C48 C53 -34.1(4) . . . . ?
C47 C46 C48 C49 -114.8(4) . . . . ?
C45 C46 C48 C49 50.4(5) . . . . ?
Dy1 C46 C48 C49 152.3(3) . . . . ?
C53 C48 C49 C50 0.1(5) . . . . ?
C46 C48 C49 C50 174.1(3) . . . . ?
C48 C49 C50 C51 -0.3(6) . . . . ?
C49 C50 C51 C52 0.0(6) . . . . ?
C49 C50 C51 C54 178.1(4) . . . . ?
C50 C51 C52 C53 0.5(5) . . . . ?
C54 C51 C52 C53 -177.6(4) . . . . ?
C51 C52 C53 C48 -0.8(5) . . . . ?
C49 C48 C53 C52 0.5(5) . . . . ?
C46 C48 C53 C52 -173.4(3) . . . . ?
C44 C45 C55 C60 -163.6(3) . . . . ?
C46 C45 C55 C60 20.8(5) . . . . ?
Dy1 C45 C55 C60 -75.4(4) . . . . ?
C44 C45 C55 C56 18.4(5) . . . . ?
C46 C45 C55 C56 -157.3(3) . . . . ?
Dy1 C45 C55 C56 106.6(3) . . . . ?
C44 C45 C55 K2 -83.0(3) . . . . ?
C46 C45 C55 K2 101.4(3) . . . . ?
Dy1 C45 C55 K2 5.2(3) . . . . ?
C60 C55 C56 C57 0.1(5) . . . . ?
C45 C55 C56 C57 178.3(3) . . . . ?
K2 C55 C56 C57 -64.4(4) . . . . ?
C60 C55 C56 K2 64.5(3) . . . . ?
C45 C55 C56 K2 -117.3(3) . . . . ?
C55 C56 C57 C58 -0.7(6) . . . . ?
K2 C56 C57 C58 -59.8(4) . . . . ?
C55 C56 C57 K2 59.1(3) . . . . ?
C56 C57 C58 C59 0.5(6) . . . . ?
K2 C57 C58 C59 -61.3(3) . . . . ?
C56 C57 C58 C61 -178.4(4) . . . . ?
K2 C57 C58 C61 119.7(4) . . . . ?
C56 C57 C58 K2 61.8(4) . . . . ?
C57 C58 C59 C60 0.2(6) . . . . ?
C61 C58 C59 C60 179.2(4) . . . . ?
K2 C58 C59 C60 -70.4(3) . . . . ?
C57 C58 C59 K2 70.6(3) . . . . ?
C61 C58 C59 K2 -110.4(3) . . . . ?
C58 C59 C60 C55 -0.8(6) . . . . ?
K2 C59 C60 C55 -78.7(3) . . . . ?
C58 C59 C60 K2 77.8(3) . . . . ?
C56 C55 C60 C59 0.6(5) . . . . ?
C45 C55 C60 C59 -177.5(3) . . . . ?
K2 C55 C60 C59 75.3(3) . . . . ?
C56 C55 C60 K2 -74.7(3) . . . . ?
C45 C55 C60 K2 107.2(3) . . . . ?
C26 C27 C62 C67 -117.1(4) . . . . ?
C28 C27 C62 C67 72.7(5) . . . . ?
Dy2 C27 C62 C67 -24.5(5) . . . . ?
C26 C27 C62 C63 63.6(5) . . . . ?
C28 C27 C62 C63 -106.5(4) . . . . ?
Dy2 C27 C62 C63 156.2(3) . . . . ?
C67 C62 C63 C64 -3.0(7) . . . . ?
C27 C62 C63 C64 176.3(4) . . . . ?
C62 C63 C64 C65 1.2(8) . . . . ?
C63 C64 C65 C66 1.7(7) . . . . ?
C63 C64 C65 C68 -174.7(4) . . . . ?
C64 C65 C66 C67 -2.7(6) . . . . ?
C68 C65 C66 C67 173.8(4) . . . . ?
C63 C62 C67 C66 2.0(6) . . . . ?
C27 C62 C67 C66 -177.3(4) . . . . ?
C65 C66 C67 C62 0.9(6) . . . . ?
C121 C69 C70 C71 0.4(5) . . . . ?
K1 C69 C70 C71 -69.6(3) . . . . ?
C121 C69 C70 K1 69.9(3) . . . . ?
C69 C70 C71 C72 -0.6(5) . . . . ?
K1 C70 C71 C72 -67.7(3) . . . . ?
C69 C70 C71 C75 -179.0(3) . . . . ?
K1 C70 C71 C75 113.9(3) . . . . ?
C69 C70 C71 K1 67.1(3) . . . . ?
C70 C71 C72 C73 0.2(5) . . . . ?
C75 C71 C72 C73 178.7(3) . . . . ?
K1 C71 C72 C73 -65.9(3) . . . . ?
C70 C71 C72 K1 66.2(3) . . . . ?
C75 C71 C72 K1 -115.3(3) . . . . ?
C71 C72 C73 C121 0.4(5) . . . . ?
K1 C72 C73 C121 -66.4(3) . . . . ?
C71 C72 C73 K1 66.7(3) . . . . ?
C72 C71 C75 C79 37.3(5) . . . . ?
C70 C71 C75 C79 -144.2(3) . . . . ?
K1 C71 C75 C79 -54.2(4) . . . . ?
C72 C71 C75 C76 -135.8(3) . . . . ?
C70 C71 C75 C76 42.7(5) . . . . ?
K1 C71 C75 C76 132.8(3) . . . . ?
C72 C71 C75 Dy1 127.2(3) . . . . ?
C70 C71 C75 Dy1 -54.4(4) . . . . ?
K1 C71 C75 Dy1 35.7(3) . . . . ?
C79 C75 C76 C77 1.0(3) . . . . ?
C71 C75 C76 C77 175.0(3) . . . . ?
Dy1 C75 C76 C77 -64.3(2) . . . . ?
C79 C75 C76 C86 -167.3(3) . . . . ?
C71 C75 C76 C86 6.7(5) . . . . ?
Dy1 C75 C76 C86 127.3(3) . . . . ?
C79 C75 C76 Dy1 65.4(2) . . . . ?
C71 C75 C76 Dy1 -120.6(3) . . . . ?
C75 C76 C77 C78 -2.0(4) . . . . ?
C86 C76 C77 C78 167.2(3) . . . . ?
Dy1 C76 C77 C78 -69.3(2) . . . . ?
C75 C76 C77 Dy1 67.3(2) . . . . ?
C86 C76 C77 Dy1 -123.5(3) . . . . ?
C76 C77 C78 C79 2.1(4) . . . . ?
Dy1 C77 C78 C79 -69.9(2) . . . . ?
C76 C77 C78 C80 -174.9(3) . . . . ?
Dy1 C77 C78 C80 113.1(3) . . . . ?
C76 C77 C78 Dy1 72.0(2) . . . . ?
C77 C78 C79 C75 -1.4(4) . . . . ?
C80 C78 C79 C75 175.6(3) . . . . ?
Dy1 C78 C79 C75 -70.2(2) . . . . ?
C77 C78 C79 Dy1 68.7(2) . . . . ?
C80 C78 C79 Dy1 -114.2(3) . . . . ?
C76 C75 C79 C78 0.3(4) . . . . ?
C71 C75 C79 C78 -174.1(3) . . . . ?
Dy1 C75 C79 C78 67.3(2) . . . . ?
C76 C75 C79 Dy1 -67.1(2) . . . . ?
C71 C75 C79 Dy1 118.6(3) . . . . ?
C79 C78 C80 C81 -160.6(3) . . . . ?
C77 C78 C80 C81 15.8(5) . . . . ?
Dy1 C78 C80 C81 106.6(3) . . . . ?
C79 C78 C80 C85 19.2(5) . . . . ?
C77 C78 C80 C85 -164.4(3) . . . . ?
Dy1 C78 C80 C85 -73.7(4) . . . . ?
C85 C80 C81 C82 3.0(5) . . . . ?
C78 C80 C81 C82 -177.3(3) . . . . ?
C80 C81 C82 C83 -0.9(6) . . . . ?
C81 C82 C83 C84 -1.7(6) . . . . ?
C82 C83 C84 C85 2.1(6) . . . . ?
C83 C84 C85 C80 0.0(6) . . . . ?
C81 C80 C85 C84 -2.6(5) . . . . ?
C78 C80 C85 C84 177.7(3) . . . . ?
C77 C76 C86 C91 39.1(5) . . . . ?
C75 C76 C86 C91 -154.2(3) . . . . ?
Dy1 C76 C86 C91 -51.6(4) . . . . ?
C77 C76 C86 C87 -133.2(4) . . . . ?
C75 C76 C86 C87 33.6(5) . . . . ?
Dy1 C76 C86 C87 136.2(3) . . . . ?
C91 C86 C87 C88 -1.1(5) . . . . ?
C76 C86 C87 C88 171.4(3) . . . . ?
C86 C87 C88 C89 -0.4(6) . . . . ?
C87 C88 C89 C90 1.1(6) . . . . ?
C87 C88 C89 C92 -176.1(4) . . . . ?
C88 C89 C90 C91 -0.4(7) . . . . ?
C92 C89 C90 C91 176.8(4) . . . . ?
C87 C86 C91 C90 1.8(6) . . . . ?
C76 C86 C91 C90 -170.7(3) . . . . ?
C89 C90 C91 C86 -1.1(6) . . . . ?
C98 C93 C94 C95 -0.6(10) . . . . ?
C93 C94 C95 C96 -0.3(10) . . . . ?
C94 C95 C96 C97 1.7(9) . . . . ?
C95 C96 C97 C98 -2.1(9) . . . . ?
C95 C96 C97 C99 -176.3(7) . . . . ?
C94 C93 C98 C97 0.0(11) . . . . ?
C96 C97 C98 C93 1.3(11) . . . . ?
C99 C97 C98 C93 174.5(8) . . . . ?
C105 C100 C101 C102 0.3(10) . . . . ?
C100 C101 C102 C103 1.1(11) . . . . ?
C101 C102 C103 C104 -2.8(10) . . . . ?
C102 C103 C104 C105 3.1(8) . . . . ?
C102 C103 C104 C106 -178.3(6) . . . . ?
C106 C104 C105 C100 179.3(6) . . . . ?
C103 C104 C105 C100 -2.1(9) . . . . ?
C101 C100 C105 C104 0.3(9) . . . . ?
C112 C107 C108 C109 2.5(14) . . . . ?
C107 C108 C109 C110 -4.6(16) . . . . ?
C108 C109 C110 C111 -1.0(16) . . . . ?
C109 C110 C111 C112 8.4(14) . . . . ?
C108 C107 C112 C113 -176.6(8) . . . . ?
C108 C107 C112 C111 4.7(14) . . . . ?
C110 C111 C112 C107 -10.2(13) . . . . ?
C110 C111 C112 C113 171.1(8) . . . . ?
C11 C10 C114 C119 -6.7(5) . . . . ?
C9 C10 C114 C119 171.0(3) . . . . ?
Dy2 C10 C114 C119 -94.6(3) . . . . ?
C11 C10 C114 C115 172.7(3) . . . . ?
C9 C10 C114 C115 -9.6(5) . . . . ?
Dy2 C10 C114 C115 84.8(4) . . . . ?
C11 C10 C114 K1 85.1(3) . . . . ?
C9 C10 C114 K1 -97.2(4) . . . . ?
Dy2 C10 C114 K1 -2.8(3) . . . . ?
C119 C114 C115 C116 -2.6(5) . . . . ?
C10 C114 C115 C116 178.0(3) . . . . ?
K1 C114 C115 C116 -70.9(3) . . . . ?
C119 C114 C115 K1 68.3(3) . . . . ?
C10 C114 C115 K1 -111.2(3) . . . . ?
C114 C115 C116 C117 2.3(5) . . . . ?
K1 C115 C116 C117 -69.8(3) . . . . ?
C114 C115 C116 K1 72.1(3) . . . . ?
C115 C116 C117 C118 -0.5(6) . . . . ?
K1 C116 C117 C118 -68.3(3) . . . . ?
C115 C116 C117 C120 -179.9(4) . . . . ?
K1 C116 C117 C120 112.3(4) . . . . ?
C115 C116 C117 K1 67.7(3) . . . . ?
C116 C117 C118 C119 -0.7(6) . . . . ?
C120 C117 C118 C119 178.7(4) . . . . ?
K1 C117 C118 C119 -67.1(4) . . . . ?
C116 C117 C118 K1 66.3(3) . . . . ?
C120 C117 C118 K1 -114.3(4) . . . . ?
C117 C118 C119 C114 0.3(6) . . . . ?
K1 C118 C119 C114 -66.4(3) . . . . ?
C117 C118 C119 K1 66.8(4) . . . . ?
C115 C114 C119 C118 1.3(5) . . . . ?
C10 C114 C119 C118 -179.2(3) . . . . ?
K1 C114 C119 C118 67.1(4) . . . . ?
C115 C114 C119 K1 -65.7(3) . . . . ?
C10 C114 C119 K1 113.7(3) . . . . ?
C72 C73 C121 C69 -0.6(5) . . . . ?
K1 C73 C121 C69 -68.7(3) . . . . ?
C72 C73 C121 C74 178.7(3) . . . . ?
K1 C73 C121 C74 110.7(3) . . . . ?
C72 C73 C121 K1 68.1(3) . . . . ?
C70 C69 C121 C73 0.2(5) . . . . ?
K1 C69 C121 C73 70.5(3) . . . . ?
C70 C69 C121 C74 -179.1(3) . . . . ?
K1 C69 C121 C74 -108.8(3) . . . . ?
C70 C69 C121 K1 -70.3(3) . . . . ?
C1B C122 C1A C1C -12(3) . . . . ?
C1A C122 C1B C1D 9(3) . . . . ?
C1A C122 C1B C1E -156.1(17) . . . . ?
C122 C1A C1C C1F 9(3) . . . . ?
C122 C1B C1D C1F -1(3) . . . . ?
C1E C1B C1D C1F 163.5(17) . . . . ?
C1A C1C C1F C1D -1(3) . . . . ?
C1B C1D C1F C1C -3(3) . . . . ?
C1M C1H C1I C1J 3(3) . . . . ?
C1G C1H C1I C1J -179.4(16) . . . . ?
C1H C1I C1J C1K -1(3) . . . . ?
C1I C1J C1K C1L -1(2) . . . . ?
C1J C1K C1L C1M 0.9(19) . . . . ?
C1I C1H C1M C1L -3(3) . . . . ?
C1G C1H C1M C1L 179.2(14) . . . . ?
C1K C1L C1M C1H 1(2) . . . . ?
